data_7036235
loop_
_publ_author_name
'Ikeda, Yousuke'
'Kodama, Shintaro'
'Tsuchida, Noriko'
'Ishii, Youichi'

_publ_section_title
;
 Competition between vinylidene rearrangement and 1,2-insertion of
 carbon-disubstituted internal alkynes at a Cp*Ir(iii) complex.
;
_journal_issue 40
_journal_name_full 'Dalton transactions (Cambridge, England : 2003)'
_journal_page_first 17448
_journal_page_last 17452
_journal_paper_doi 10.1039/c5dt02207j
_journal_volume 44
_journal_year 2015
_chemical_formula_moiety 'C68 H41 B F28 Ir N O'
_chemical_formula_sum 'C68 H41 B F28 Ir N O'
_chemical_formula_weight 1623.06
_chemical_name_systematic 8
_space_group_IT_number 14
_symmetry_cell_setting monoclinic
_symmetry_Int_Tables_number 14
_symmetry_space_group_name_Hall '-P 2ybc'
_symmetry_space_group_name_H-M 'P 1 21/c 1'
_atom_sites_solution_hydrogens geom
_atom_sites_solution_primary direct
_atom_sites_solution_secondary difmap
_audit_update_record
;
2015-03-06 deposited with the CCDC.
2015-08-20 downloaded from the CCDC.
;
_cell_angle_alpha 90.0000
_cell_angle_beta 102.6940(16)
_cell_angle_gamma 90.0000
_cell_formula_units_Z 4
_cell_length_a 12.8783(14)
_cell_length_b 27.452(3)
_cell_length_c 18.947(2)
_cell_measurement_reflns_used 21125
_cell_measurement_temperature 93
_cell_measurement_theta_max 31.28
_cell_measurement_theta_min 2.54
_cell_volume 6534.7(12)
_computing_cell_refinement CrystalClear
_computing_data_collection 'CrystalClear (Rigaku Inc., 2008)'
_computing_data_reduction CrystalClear
_computing_molecular_graphics 'CrystalStructure 4.0'
_computing_publication_material 'CrystalStructure 4.0 (Rigaku, 2010)'
_computing_structure_refinement 'SHELXL97 (Sheldrick, 2008)'
_computing_structure_solution SIR97
_diffrn_ambient_temperature 93
_diffrn_detector_area_resol_mean 7.111
_diffrn_measured_fraction_theta_full 0.997
_diffrn_measured_fraction_theta_max 0.997
_diffrn_measurement_device_type 'Rigaku Saturn724'
_diffrn_measurement_method \w
_diffrn_radiation_type 'Mo K\a'
_diffrn_radiation_wavelength 0.71075
_diffrn_reflns_av_R_equivalents 0.0472
_diffrn_reflns_limit_h_max 16
_diffrn_reflns_limit_h_min -16
_diffrn_reflns_limit_k_max 35
_diffrn_reflns_limit_k_min -35
_diffrn_reflns_limit_l_max 24
_diffrn_reflns_limit_l_min -22
_diffrn_reflns_number 53570
_diffrn_reflns_theta_full 27.49
_diffrn_reflns_theta_max 27.49
_diffrn_standards_number 0
_exptl_absorpt_coefficient_mu 2.173
_exptl_absorpt_correction_T_max 0.805
_exptl_absorpt_correction_T_min 0.698
_exptl_absorpt_correction_type numerical
_exptl_absorpt_process_details 'NUMABS (Rigaku, 1999)'
_exptl_crystal_colour red
_exptl_crystal_density_diffrn 1.650
_exptl_crystal_density_method 'not measured'
_exptl_crystal_description prism
_exptl_crystal_F_000 3192.00
_exptl_crystal_recrystallization_method 'Re-crystallisation from solvent: CH2Cl2/hexane'
_exptl_crystal_size_max 0.200
_exptl_crystal_size_mid 0.200
_exptl_crystal_size_min 0.100
_refine_diff_density_max 2.220
_refine_diff_density_min -1.430
_refine_ls_extinction_method none
_refine_ls_goodness_of_fit_ref 1.072
_refine_ls_hydrogen_treatment constr
_refine_ls_number_parameters 893
_refine_ls_number_reflns 14976
_refine_ls_number_restraints 0
_refine_ls_R_factor_gt 0.0473
_refine_ls_shift/su_max 0.003
_refine_ls_structure_factor_coef Fsqd
_refine_ls_weighting_details 'w = 1/[\s^2^(Fo^2^)+(0.0458P)^2^+20.8505P] where P=(Fo^2^+2Fc^2^)/3'
_refine_ls_weighting_scheme calc
_refine_ls_wR_factor_ref 0.1125
_reflns_number_gt 13049
_reflns_number_total 14976
_reflns_threshold_expression F^2^>2.0\s(F^2^)
_cod_data_source_file c5dt02207j2.cif
_cod_data_source_block 8
_cod_depositor_comments 'Adding full bibliography for 7036230--7036235.cif.'
_cod_original_cell_volume 6534.8(13)
_cod_database_code 7036235

loop_
_symmetry_equiv_pos_site_id
_symmetry_equiv_pos_as_xyz
1 +X,+Y,+Z
2 -X,1/2+Y,1/2-Z
3 -X,-Y,-Z
4 +X,1/2-Y,1/2+Z

loop_
_atom_site_label
_atom_site_type_symbol
_atom_site_fract_x
_atom_site_fract_y
_atom_site_fract_z
_atom_site_U_iso_or_equiv
_atom_site_adp_type
_atom_site_occupancy
_atom_site_symmetry_multiplicity
_atom_site_calc_flag
_atom_site_refinement_flags
Ir1 Ir 0.398967(12) 0.845869(5) 0.782396(8) 0.01464(6) Uani 1.0 4 d .
F1 F 0.3845(3) 0.71003(10) 0.65688(16) 0.0346(7) Uani 1.0 4 d .
F2 F 0.3492(3) 0.71868(14) 0.51220(17) 0.0526(10) Uani 1.0 4 d .
F3 F 0.4073(3) 0.80113(16) 0.45142(15) 0.0580(11) Uani 1.0 4 d .
F4 F 0.5085(3) 0.87275(13) 0.53487(17) 0.0495(9) Uani 1.0 4 d .
F5 F 1.0342(3) 0.89394(11) 0.59547(15) 0.0328(7) Uani 1.0 4 d .
F6 F 0.9424(3) 0.83776(10) 0.63246(18) 0.0355(7) Uani 1.0 4 d .
F7 F 0.8640(3) 0.90099(11) 0.57899(15) 0.0330(7) Uani 1.0 4 d .
F8 F 0.8624(3) 0.87508(17) 0.8933(2) 0.0651(12) Uani 1.0 4 d .
F9 F 1.0140(4) 0.84422(16) 0.8983(3) 0.0831(17) Uani 1.0 4 d .
F10 F 1.0019(4) 0.91075(16) 0.95084(19) 0.0740(14) Uani 1.0 4 d .
F11 F 1.2820(5) 1.0143(3) 0.9644(4) 0.0596(15) Uiso 0.7000 4 d .
F12 F 1.3321(5) 1.0860(2) 1.0198(3) 0.0466(13) Uiso 0.7000 4 d .
F13 F 1.3616(6) 1.0713(3) 0.9285(4) 0.084(2) Uiso 0.7000 4 d .
F14 F 1.0831(3) 1.21769(11) 0.98160(17) 0.0396(8) Uani 1.0 4 d .
F15 F 1.0291(3) 1.23140(11) 0.86746(18) 0.0430(8) Uani 1.0 4 d .
F16 F 0.9215(3) 1.20053(11) 0.92720(19) 0.0400(8) Uani 1.0 4 d .
F17 F 0.9419(5) 1.22195(19) 0.6010(3) 0.0464(13) Uiso 0.7000 4 d .
F18 F 0.9605(3) 1.19501(10) 0.50196(15) 0.0350(7) Uani 1.0 4 d .
F19 F 0.8197(4) 1.16630(18) 0.5240(3) 0.0389(11) Uiso 0.7000 4 d .
F20 F 1.2122(3) 1.02754(12) 0.55473(18) 0.0434(8) Uani 1.0 4 d .
F21 F 1.2803(3) 1.09891(11) 0.57238(18) 0.0392(8) Uani 1.0 4 d .
F22 F 1.2980(3) 1.04801(12) 0.66072(16) 0.0384(8) Uani 1.0 4 d .
F23 F 0.6196(5) 1.0464(3) 0.5446(3) 0.0582(14) Uiso 0.7000 4 d .
F24 F 0.4900(3) 1.06749(18) 0.5833(2) 0.0710(14) Uani 1.0 4 d .
F25 F 0.5066(5) 0.9967(3) 0.6110(4) 0.0652(16) Uiso 0.7000 4 d .
F26 F 0.6769(5) 1.1015(3) 0.9147(4) 0.0647(17) Uiso 0.7000 4 d .
F27 F 0.5299(4) 1.10157(16) 0.8509(3) 0.0734(14) Uani 1.0 4 d .
F28 F 0.5858(4) 1.03204(14) 0.8887(3) 0.0780(15) Uani 1.0 4 d .
F29 F 0.6128(8) 1.0183(4) 0.5575(6) 0.031(2) Uiso 0.3000 4 d .
F30 F 0.5661(10) 0.9892(5) 0.5824(7) 0.053(3) Uiso 0.3000 4 d .
F31 F 0.8972(7) 1.2124(3) 0.5999(4) 0.0118(15) Uiso 0.3000 4 d .
F32 F 0.8234(7) 1.1821(4) 0.5509(5) 0.0244(19) Uiso 0.3000 4 d .
F33 F 1.2434(11) 1.0262(5) 1.0197(8) 0.063(4) Uiso 0.3000 4 d .
F34 F 1.3206(9) 1.0260(4) 0.9392(6) 0.036(3) Uiso 0.3000 4 d .
F35 F 1.3035(8) 1.0720(4) 1.0349(5) 0.027(2) Uiso 0.3000 4 d .
F36 F 0.6880(7) 1.0798(4) 0.9278(5) 0.0222(19) Uiso 0.3000 4 d .
O1 O 0.4946(3) 0.82079(11) 0.87880(15) 0.0186(6) Uani 1.0 4 d .
N1 N 0.5310(3) 0.87851(13) 0.7531(2) 0.0195(8) Uani 1.0 4 d .
C1 C 0.4761(4) 0.78831(15) 0.7521(3) 0.0169(8) Uani 1.0 4 d .
C2 C 0.5501(4) 0.76469(14) 0.8032(2) 0.0160(8) Uani 1.0 4 d .
C3 C 0.5517(3) 0.78349(15) 0.8751(3) 0.0159(8) Uani 1.0 4 d .
C4 C 0.6333(4) 0.73180(15) 0.7856(2) 0.0181(9) Uani 1.0 4 d .
C5 C 0.6092(4) 0.68446(17) 0.7603(3) 0.0250(10) Uani 1.0 4 d .
C6 C 0.6890(5) 0.65523(18) 0.7433(3) 0.0315(12) Uani 1.0 4 d .
C7 C 0.7903(5) 0.6722(2) 0.7513(3) 0.0354(13) Uani 1.0 4 d .
C8 C 0.8151(4) 0.7191(2) 0.7763(3) 0.0339(12) Uani 1.0 4 d .
C9 C 0.7371(4) 0.74906(19) 0.7940(3) 0.0285(10) Uani 1.0 4 d .
C10 C 0.6124(3) 0.76398(16) 0.9445(2) 0.0176(8) Uani 1.0 4 d .
C11 C 0.6573(4) 0.71741(16) 0.9508(3) 0.0203(9) Uani 1.0 4 d .
C12 C 0.7095(4) 0.70000(17) 1.0182(3) 0.0238(10) Uani 1.0 4 d .
C13 C 0.7165(4) 0.72863(17) 1.0794(3) 0.0233(9) Uani 1.0 4 d .
C14 C 0.6708(4) 0.77441(17) 1.0742(3) 0.0238(10) Uani 1.0 4 d .
C15 C 0.6188(4) 0.79258(16) 1.0068(3) 0.0212(9) Uani 1.0 4 d .
C16 C 0.4688(4) 0.78708(16) 0.6735(3) 0.0187(9) Uani 1.0 4 d .
C17 C 0.4194(4) 0.75025(18) 0.6289(3) 0.0262(10) Uani 1.0 4 d .
C18 C 0.3998(4) 0.7546(3) 0.5543(3) 0.0373(13) Uani 1.0 4 d .
C19 C 0.4292(5) 0.7959(3) 0.5233(3) 0.0388(14) Uani 1.0 4 d .
C20 C 0.4807(5) 0.8325(2) 0.5672(3) 0.0349(13) Uani 1.0 4 d .
C21 C 0.5019(4) 0.82931(17) 0.6426(3) 0.0225(9) Uani 1.0 4 d .
C22 C 0.5597(4) 0.86838(17) 0.6895(3) 0.0243(10) Uani 1.0 4 d .
C23 C 0.6458(4) 0.89272(19) 0.6722(4) 0.0359(12) Uani 1.0 4 d .
C24 C 0.7016(4) 0.92701(19) 0.7194(4) 0.0434(15) Uani 1.0 4 d .
C25 C 0.6723(4) 0.93658(18) 0.7842(4) 0.0408(14) Uani 1.0 4 d .
C26 C 0.5868(4) 0.91190(17) 0.7993(3) 0.0289(11) Uani 1.0 4 d .
C27 C 0.2723(4) 0.87870(16) 0.8310(3) 0.0216(9) Uani 1.0 4 d .
C28 C 0.2396(4) 0.83236(17) 0.7959(3) 0.0220(9) Uani 1.0 4 d .
C29 C 0.2376(4) 0.83832(15) 0.7201(3) 0.0187(9) Uani 1.0 4 d .
C30 C 0.2764(4) 0.88652(15) 0.7095(3) 0.0193(9) Uani 1.0 4 d .
C31 C 0.2949(4) 0.91167(16) 0.7790(3) 0.0209(9) Uani 1.0 4 d .
C32 C 0.2850(5) 0.8883(2) 0.9106(3) 0.0341(12) Uani 1.0 4 d .
C33 C 0.2022(4) 0.78873(18) 0.8303(3) 0.0305(11) Uani 1.0 4 d .
C34 C 0.2015(4) 0.80058(17) 0.6631(3) 0.0271(10) Uani 1.0 4 d .
C35 C 0.2854(4) 0.90932(17) 0.6395(3) 0.0255(10) Uani 1.0 4 d .
C36 C 0.3305(4) 0.96352(17) 0.7912(3) 0.0292(11) Uani 1.0 4 d .
C37 C 0.9659(3) 0.99029(15) 0.7591(3) 0.0172(8) Uani 1.0 4 d .
C38 C 0.9649(3) 0.96263(15) 0.6967(3) 0.0174(8) Uani 1.0 4 d .
C39 C 0.9631(4) 0.91194(16) 0.6972(3) 0.0192(9) Uani 1.0 4 d .
C40 C 0.9653(4) 0.88609(16) 0.7607(3) 0.0233(10) Uani 1.0 4 d .
C41 C 0.9682(4) 0.91288(17) 0.8237(3) 0.0229(9) Uani 1.0 4 d .
C42 C 0.9677(4) 0.96339(17) 0.8227(3) 0.0211(9) Uani 1.0 4 d .
C43 C 0.9520(4) 0.88615(17) 0.6267(3) 0.0263(10) Uani 1.0 4 d .
C44 C 0.9622(5) 0.8864(2) 0.8917(3) 0.0370(13) Uani 1.0 4 d .
C45 C 1.0195(4) 1.07669(15) 0.8278(2) 0.0178(9) Uani 1.0 4 d .
C46 C 1.1153(4) 1.05768(17) 0.8680(3) 0.0213(9) Uani 1.0 4 d .
C47 C 1.1789(4) 1.08354(17) 0.9243(3) 0.0231(9) Uani 1.0 4 d .
C48 C 1.1509(4) 1.12966(16) 0.9426(3) 0.0212(9) Uani 1.0 4 d .
C49 C 1.0573(4) 1.14954(15) 0.9036(3) 0.0202(9) Uani 1.0 4 d .
C50 C 0.9931(4) 1.12365(16) 0.8467(3) 0.0205(9) Uani 1.0 4 d .
C51 C 1.2793(5) 1.0610(2) 0.9653(4) 0.0422(15) Uani 1.0 4 d .
C52 C 1.0230(4) 1.19942(17) 0.9204(3) 0.0288(11) Uani 1.0 4 d .
C53 C 0.9898(4) 1.07420(15) 0.6886(2) 0.0164(8) Uani 1.0 4 d .
C54 C 0.9393(4) 1.11379(16) 0.6497(3) 0.0200(9) Uani 1.0 4 d .
C55 C 0.9810(4) 1.13736(16) 0.5966(3) 0.0193(9) Uani 1.0 4 d .
C56 C 1.0760(4) 1.12251(16) 0.5809(3) 0.0196(9) Uani 1.0 4 d .
C57 C 1.1279(4) 1.08291(16) 0.6191(3) 0.0192(9) Uani 1.0 4 d .
C58 C 1.0861(4) 1.05961(15) 0.6711(3) 0.0173(8) Uani 1.0 4 d .
C59 C 0.9228(4) 1.18046(18) 0.5577(3) 0.0276(10) Uani 1.0 4 d .
C60 C 1.2292(4) 1.06481(17) 0.6014(3) 0.0259(10) Uani 1.0 4 d .
C61 C 0.8204(4) 1.05571(16) 0.7489(3) 0.0205(9) Uani 1.0 4 d .
C62 C 0.7506(4) 1.04743(17) 0.6818(3) 0.0258(10) Uani 1.0 4 d .
C63 C 0.6403(4) 1.04822(19) 0.6738(3) 0.0320(11) Uani 1.0 4 d .
C64 C 0.5950(4) 1.05768(19) 0.7321(3) 0.0332(12) Uani 1.0 4 d .
C65 C 0.6624(4) 1.06614(18) 0.7991(3) 0.0296(11) Uani 1.0 4 d .
C66 C 0.7726(4) 1.06471(16) 0.8073(3) 0.0217(9) Uani 1.0 4 d .
C67 C 0.5689(5) 1.0369(3) 0.6022(4) 0.0519(17) Uani 1.0 4 d .
C68 C 0.6157(4) 1.0735(2) 0.8642(4) 0.0379(13) Uani 1.0 4 d .
B1 B 0.9494(4) 1.04949(17) 0.7564(3) 0.0164(9) Uani 1.0 4 d .
H5 H 0.5389 0.6722 0.7547 0.0300 Uiso 1.0 4 calc R
H6 H 0.6724 0.6231 0.7259 0.0378 Uiso 1.0 4 calc R
H7 H 0.8439 0.6519 0.7397 0.0424 Uiso 1.0 4 calc R
H8 H 0.8857 0.7309 0.7814 0.0407 Uiso 1.0 4 calc R
H9 H 0.7546 0.7811 0.8116 0.0342 Uiso 1.0 4 calc R
H11 H 0.6522 0.6976 0.9091 0.0243 Uiso 1.0 4 calc R
H12 H 0.7403 0.6684 1.0224 0.0285 Uiso 1.0 4 calc R
H13 H 0.7530 0.7167 1.1253 0.0279 Uiso 1.0 4 calc R
H14 H 0.6747 0.7935 1.1165 0.0286 Uiso 1.0 4 calc R
H15 H 0.5879 0.8242 1.0031 0.0254 Uiso 1.0 4 calc R
H23 H 0.6663 0.8858 0.6281 0.0431 Uiso 1.0 4 calc R
H24 H 0.7597 0.9439 0.7074 0.0520 Uiso 1.0 4 calc R
H25 H 0.7104 0.9597 0.8174 0.0489 Uiso 1.0 4 calc R
H26 H 0.5661 0.9184 0.8435 0.0347 Uiso 1.0 4 calc R
H32A H 0.2399 0.9159 0.9175 0.0409 Uiso 1.0 4 calc R
H32B H 0.3596 0.8961 0.9319 0.0409 Uiso 1.0 4 calc R
H32C H 0.2638 0.8594 0.9341 0.0409 Uiso 1.0 4 calc R
H33A H 0.2426 0.7600 0.8213 0.0366 Uiso 1.0 4 calc R
H33B H 0.1263 0.7835 0.8096 0.0366 Uiso 1.0 4 calc R
H33C H 0.2129 0.7941 0.8826 0.0366 Uiso 1.0 4 calc R
H34A H 0.1236 0.8009 0.6485 0.0325 Uiso 1.0 4 calc R
H34B H 0.2256 0.7684 0.6823 0.0325 Uiso 1.0 4 calc R
H34C H 0.2316 0.8077 0.6210 0.0325 Uiso 1.0 4 calc R
H35A H 0.2149 0.9105 0.6069 0.0306 Uiso 1.0 4 calc R
H35B H 0.3335 0.8899 0.6172 0.0306 Uiso 1.0 4 calc R
H35C H 0.3136 0.9424 0.6484 0.0306 Uiso 1.0 4 calc R
H36A H 0.3810 0.9712 0.7609 0.0350 Uiso 1.0 4 calc R
H36B H 0.3651 0.9682 0.8422 0.0350 Uiso 1.0 4 calc R
H36C H 0.2687 0.9852 0.7784 0.0350 Uiso 1.0 4 calc R
H38 H 0.9654 0.9790 0.6527 0.0209 Uiso 1.0 4 calc R
H40 H 0.9649 0.8515 0.7611 0.0280 Uiso 1.0 4 calc R
H42 H 0.9685 0.9805 0.8664 0.0253 Uiso 1.0 4 calc R
H46 H 1.1375 1.0262 0.8564 0.0256 Uiso 1.0 4 calc R
H48 H 1.1950 1.1473 0.9809 0.0254 Uiso 1.0 4 calc R
H50 H 0.9298 1.1384 0.8200 0.0246 Uiso 1.0 4 calc R
H54 H 0.8743 1.1252 0.6596 0.0240 Uiso 1.0 4 calc R
H56 H 1.1049 1.1388 0.5453 0.0236 Uiso 1.0 4 calc R
H58 H 1.1237 1.0327 0.6961 0.0207 Uiso 1.0 4 calc R
H62 H 0.7793 1.0411 0.6407 0.0309 Uiso 1.0 4 calc R
H64 H 0.5199 1.0584 0.7266 0.0398 Uiso 1.0 4 calc R
H66 H 0.8167 1.0700 0.8539 0.0260 Uiso 1.0 4 calc R

loop_
_atom_site_aniso_label
_atom_site_aniso_U_11
_atom_site_aniso_U_22
_atom_site_aniso_U_33
_atom_site_aniso_U_12
_atom_site_aniso_U_13
_atom_site_aniso_U_23
Ir1 0.01443(9) 0.01476(9) 0.01422(8) 0.00119(6) 0.00205(6) 0.00088(6)
F1 0.0367(17) 0.0265(15) 0.0365(16) -0.0028(13) -0.0010(13) -0.0122(13)
F2 0.047(2) 0.069(3) 0.0320(17) 0.0116(18) -0.0112(15) -0.0301(17)
F3 0.053(3) 0.107(4) 0.0120(14) 0.036(2) 0.0027(14) 0.0008(17)
F4 0.061(3) 0.058(3) 0.0357(18) 0.0242(18) 0.0243(16) 0.0294(16)
F5 0.0288(15) 0.0406(17) 0.0320(15) -0.0077(13) 0.0135(12) -0.0147(13)
F6 0.0351(17) 0.0188(14) 0.0527(19) -0.0034(12) 0.0099(14) -0.0115(13)
F7 0.0260(15) 0.0374(16) 0.0312(15) 0.0025(12) -0.0035(12) -0.0133(13)
F8 0.041(2) 0.107(4) 0.051(3) -0.004(2) 0.0186(17) 0.040(3)
F9 0.113(4) 0.075(3) 0.080(3) 0.054(3) 0.062(3) 0.056(3)
F10 0.113(4) 0.077(3) 0.0259(18) -0.036(3) 0.004(2) 0.0204(19)
F14 0.0440(18) 0.0270(15) 0.0442(18) 0.0031(13) 0.0022(15) -0.0188(14)
F15 0.054(2) 0.0218(15) 0.054(2) 0.0054(14) 0.0138(16) 0.0087(14)
F16 0.0292(16) 0.0310(16) 0.062(3) 0.0023(13) 0.0147(15) -0.0129(15)
F18 0.0480(19) 0.0296(16) 0.0304(15) 0.0129(14) 0.0155(14) 0.0158(13)
F20 0.0450(19) 0.0386(18) 0.053(2) 0.0117(15) 0.0244(16) -0.0102(15)
F21 0.0269(15) 0.0392(17) 0.059(2) 0.0091(13) 0.0246(15) 0.0265(15)
F22 0.0244(15) 0.0500(19) 0.0428(18) 0.0160(14) 0.0119(13) 0.0253(15)
F24 0.032(2) 0.128(4) 0.048(3) 0.016(3) -0.0011(16) 0.040(3)
F27 0.071(3) 0.082(3) 0.083(3) 0.047(3) 0.053(3) 0.034(3)
F28 0.126(4) 0.048(3) 0.087(4) 0.022(3) 0.080(3) 0.027(3)
O1 0.0205(15) 0.0203(15) 0.0136(14) 0.0052(12) 0.0008(11) 0.0001(12)
N1 0.0115(17) 0.0179(18) 0.0275(19) 0.0037(14) 0.0012(14) 0.0047(15)
C1 0.017(2) 0.0152(19) 0.019(2) -0.0001(16) 0.0052(16) 0.0013(16)
C2 0.016(2) 0.0144(19) 0.0171(19) -0.0008(16) 0.0036(15) -0.0015(16)
C3 0.015(2) 0.0160(19) 0.0167(19) -0.0005(16) 0.0034(15) -0.0004(16)
C4 0.024(3) 0.020(2) 0.0103(18) 0.0057(17) 0.0023(16) 0.0019(16)
C5 0.032(3) 0.025(3) 0.018(2) 0.0068(19) 0.0058(18) 0.0032(18)
C6 0.048(4) 0.025(3) 0.022(3) 0.017(3) 0.008(3) 0.0041(19)
C7 0.043(4) 0.046(4) 0.020(3) 0.027(3) 0.013(2) 0.008(3)
C8 0.022(3) 0.049(4) 0.033(3) 0.011(3) 0.011(2) 0.011(3)
C9 0.029(3) 0.031(3) 0.027(3) 0.005(2) 0.009(2) 0.006(2)
C10 0.0138(19) 0.023(3) 0.0146(19) 0.0002(16) 0.0012(15) 0.0010(16)
C11 0.024(3) 0.023(3) 0.0128(19) 0.0061(18) 0.0015(16) 0.0015(16)
C12 0.025(3) 0.026(3) 0.020(2) 0.0059(19) 0.0031(18) 0.0058(18)
C13 0.022(3) 0.032(3) 0.0142(19) 0.0025(19) 0.0001(16) 0.0033(18)
C14 0.029(3) 0.028(3) 0.0133(19) 0.0008(19) 0.0020(17) -0.0020(17)
C15 0.021(3) 0.022(3) 0.020(2) 0.0022(17) 0.0020(17) -0.0002(17)
C16 0.016(2) 0.026(3) 0.0147(19) 0.0072(17) 0.0041(16) -0.0006(17)
C17 0.025(3) 0.031(3) 0.020(3) 0.008(2) -0.0015(18) -0.0095(19)
C18 0.033(3) 0.056(4) 0.018(3) 0.014(3) -0.005(2) -0.014(3)
C19 0.039(3) 0.065(4) 0.012(2) 0.028(3) 0.003(2) -0.001(3)
C20 0.035(3) 0.048(4) 0.025(3) 0.020(3) 0.015(3) 0.014(3)
C21 0.018(2) 0.029(3) 0.021(2) 0.0099(18) 0.0056(17) 0.0036(18)
C22 0.019(3) 0.023(3) 0.033(3) 0.0098(18) 0.0102(19) 0.0111(19)
C23 0.028(3) 0.030(3) 0.054(4) 0.005(3) 0.020(3) 0.013(3)
C24 0.019(3) 0.027(3) 0.087(5) -0.003(2) 0.019(3) 0.015(3)
C25 0.020(3) 0.018(3) 0.082(5) -0.0060(19) 0.007(3) -0.001(3)
C26 0.018(3) 0.020(3) 0.043(3) 0.0002(18) -0.005(2) -0.000(2)
C27 0.016(2) 0.023(3) 0.027(3) 0.0079(17) 0.0076(17) 0.0021(18)
C28 0.016(2) 0.024(3) 0.027(3) 0.0029(17) 0.0071(17) 0.0097(19)
C29 0.0117(19) 0.021(2) 0.023(2) 0.0029(16) 0.0021(16) 0.0040(17)
C30 0.016(2) 0.020(2) 0.021(2) 0.0059(16) 0.0012(16) 0.0065(17)
C31 0.016(2) 0.019(2) 0.027(3) 0.0088(17) 0.0040(17) 0.0022(18)
C32 0.037(3) 0.041(3) 0.026(3) 0.007(3) 0.011(3) 0.001(3)
C33 0.024(3) 0.030(3) 0.038(3) 0.001(2) 0.009(2) 0.011(3)
C34 0.017(3) 0.029(3) 0.031(3) -0.0005(19) -0.0038(18) -0.004(2)
C35 0.024(3) 0.027(3) 0.023(3) 0.0025(19) 0.0014(18) 0.0098(19)
C36 0.029(3) 0.021(3) 0.035(3) 0.0056(19) 0.002(2) -0.001(2)
C37 0.0128(19) 0.021(2) 0.018(2) -0.0021(16) 0.0037(15) 0.0014(16)
C38 0.016(2) 0.021(2) 0.0163(19) -0.0022(16) 0.0056(15) 0.0010(16)
C39 0.013(2) 0.020(2) 0.025(3) -0.0010(16) 0.0043(16) -0.0015(17)
C40 0.023(3) 0.016(2) 0.032(3) -0.0000(17) 0.0067(19) 0.0058(18)
C41 0.019(3) 0.025(3) 0.026(3) -0.0005(18) 0.0076(18) 0.0098(18)
C42 0.019(2) 0.028(3) 0.018(2) -0.0001(18) 0.0073(16) 0.0006(18)
C43 0.020(3) 0.022(3) 0.037(3) -0.0032(18) 0.0071(19) -0.008(2)
C44 0.034(3) 0.040(3) 0.039(3) 0.002(3) 0.011(3) 0.020(3)
C45 0.019(2) 0.021(2) 0.0153(19) 0.0011(17) 0.0067(16) 0.0007(16)
C46 0.021(3) 0.024(3) 0.019(2) 0.0016(18) 0.0045(17) -0.0024(17)
C47 0.023(3) 0.026(3) 0.020(2) 0.0011(18) 0.0031(17) -0.0022(18)
C48 0.021(3) 0.024(3) 0.018(2) -0.0027(18) 0.0036(17) -0.0061(17)
C49 0.024(3) 0.016(2) 0.022(2) -0.0001(17) 0.0080(17) -0.0011(17)
C50 0.020(3) 0.019(2) 0.022(2) 0.0022(17) 0.0056(17) 0.0022(17)
C51 0.036(3) 0.033(3) 0.046(4) 0.013(3) -0.016(3) -0.020(3)
C52 0.034(3) 0.019(3) 0.034(3) 0.0004(19) 0.008(2) -0.004(2)
C53 0.017(2) 0.016(2) 0.0159(19) -0.0017(16) 0.0026(15) -0.0021(16)
C54 0.021(3) 0.025(3) 0.0148(19) 0.0014(17) 0.0054(16) 0.0003(17)
C55 0.022(3) 0.019(2) 0.0154(19) 0.0029(17) 0.0007(16) 0.0007(16)
C56 0.021(3) 0.020(2) 0.019(2) 0.0009(17) 0.0050(17) 0.0017(17)
C57 0.016(2) 0.020(2) 0.021(2) 0.0001(17) 0.0046(16) 0.0010(17)
C58 0.017(2) 0.019(2) 0.0162(19) 0.0003(16) 0.0035(15) -0.0007(16)
C59 0.030(3) 0.031(3) 0.023(3) 0.010(2) 0.0091(19) 0.007(2)
C60 0.024(3) 0.026(3) 0.030(3) 0.0053(19) 0.0114(19) 0.009(2)
C61 0.021(3) 0.019(2) 0.022(2) -0.0000(17) 0.0054(17) 0.0036(17)
C62 0.024(3) 0.028(3) 0.025(3) 0.0027(19) 0.0047(18) 0.0004(19)
C63 0.023(3) 0.034(3) 0.036(3) 0.004(2) 0.000(2) 0.002(3)
C64 0.016(3) 0.031(3) 0.052(4) 0.0031(19) 0.007(3) 0.007(3)
C65 0.026(3) 0.026(3) 0.040(3) 0.004(2) 0.016(3) 0.010(2)
C66 0.021(3) 0.021(3) 0.025(3) 0.0045(17) 0.0088(18) 0.0049(18)
C67 0.028(3) 0.057(4) 0.060(4) -0.002(3) -0.016(3) 0.001(4)
C68 0.027(3) 0.041(3) 0.053(4) 0.009(3) 0.023(3) 0.009(3)
B1 0.014(3) 0.021(3) 0.014(2) 0.0002(18) 0.0044(17) 0.0014(18)

loop_
_atom_type_symbol
_atom_type_description
_atom_type_scat_dispersion_real
_atom_type_scat_dispersion_imag
_atom_type_scat_source
C C 0.0033 0.0016
;
International Tables for Crystallography
(1992, Vol. C, Tables 4.2.6.8 and 6.1.1.4)
;
H H 0.0000 0.0000
;
International Tables for Crystallography
(1992, Vol. C, Table 6.1.1.4)
;
F F 0.0171 0.0103
;
International Tables for Crystallography
(1992, Vol. C, Tables 4.2.6.8 and 6.1.1.4)
;
Ir Ir -1.4442 7.9887
;
International Tables for Crystallography
(1992, Vol. C, Tables 4.2.6.8 and 6.1.1.4)
;
N N 0.0061 0.0033
;
International Tables for Crystallography
(1992, Vol. C, Tables 4.2.6.8 and 6.1.1.4)
;
B B 0.0013 0.0007
;
International Tables for Crystallography
(1992, Vol. C, Tables 4.2.6.8 and 6.1.1.4)
;
O O 0.0106 0.0060
;
International Tables for Crystallography
(1992, Vol. C, Tables 4.2.6.8 and 6.1.1.4)
;

loop_
_geom_angle_atom_site_label_1
_geom_angle_atom_site_label_2
_geom_angle_atom_site_label_3
_geom_angle
_geom_angle_publ_flag
O1 Ir1 N1 90.88(13) yes
O1 Ir1 C1 75.95(14) yes
O1 Ir1 C27 96.72(14) yes
O1 Ir1 C28 103.52(15) yes
O1 Ir1 C29 139.38(15) yes
O1 Ir1 C30 159.66(15) yes
O1 Ir1 C31 121.76(14) yes
N1 Ir1 C1 77.34(16) yes
N1 Ir1 C27 130.08(16) yes
N1 Ir1 C28 162.08(16) yes
N1 Ir1 C29 129.28(16) yes
N1 Ir1 C30 97.50(15) yes
N1 Ir1 C31 99.33(16) yes
C1 Ir1 C27 152.22(17) yes
C1 Ir1 C28 116.16(18) yes
C1 Ir1 C29 104.13(16) yes
C1 Ir1 C30 123.93(16) yes
C1 Ir1 C31 162.21(16) yes
C27 Ir1 C28 38.65(17) yes
C27 Ir1 C29 64.00(16) yes
C27 Ir1 C30 63.78(17) yes
C27 Ir1 C31 36.86(17) yes
C28 Ir1 C29 38.97(18) yes
C28 Ir1 C30 65.47(17) yes
C28 Ir1 C31 64.11(17) yes
C29 Ir1 C30 38.99(16) yes
C29 Ir1 C31 64.19(15) yes
C30 Ir1 C31 38.61(16) yes
F33 F11 F34 139.1(12) yes
F33 F11 C51 73.8(8) yes
F34 F11 C51 68.9(9) yes
F35 F12 C51 77.6(10) yes
F34 F13 C51 53.0(6) yes
F31 F17 C59 66.3(9) yes
F32 F19 C59 64.3(9) yes
F29 F23 C67 59.8(9) yes
F30 F25 C67 65.8(9) yes
F36 F26 C68 78.0(10) yes
F23 F29 F30 150.3(15) yes
F23 F29 C67 84.9(11) yes
F30 F29 C67 69.3(10) yes
F25 F30 F29 125.1(14) yes
F25 F30 C67 69.3(9) yes
F29 F30 C67 57.6(9) yes
F17 F31 F32 137.1(12) yes
F17 F31 C59 86.9(11) yes
F32 F31 C59 54.9(6) yes
F19 F32 F31 143.2(13) yes
F19 F32 C59 87.4(11) yes
F31 F32 C59 56.1(6) yes
F11 F33 F35 95.4(11) yes
F11 F33 C51 52.6(7) yes
F35 F33 C51 51.8(7) yes
F11 F34 F13 137.1(13) yes
F11 F34 C51 72.9(10) yes
F13 F34 C51 65.1(7) yes
F12 F35 F33 139.0(15) yes
F12 F35 C51 74.1(10) yes
F33 F35 C51 67.1(8) yes
F26 F36 C68 74.2(10) yes
Ir1 O1 C3 117.1(3) yes
Ir1 N1 C22 122.6(3) yes
Ir1 N1 C26 117.5(4) yes
C22 N1 C26 119.9(4) yes
Ir1 C1 C2 118.8(3) yes
Ir1 C1 C16 112.4(3) yes
C2 C1 C16 126.0(4) yes
C1 C2 C3 111.1(4) yes
C1 C2 C4 123.5(4) yes
C3 C2 C4 124.1(4) yes
O1 C3 C2 116.7(4) yes
O1 C3 C10 116.3(4) yes
C2 C3 C10 127.0(4) yes
C2 C4 C5 121.5(4) yes
C2 C4 C9 119.1(4) yes
C5 C4 C9 119.4(5) yes
C4 C5 C6 119.7(5) yes
C5 C6 C7 120.9(5) yes
C6 C7 C8 120.0(6) yes
C7 C8 C9 120.4(5) yes
C4 C9 C8 119.7(5) yes
C3 C10 C11 122.5(4) yes
C3 C10 C15 117.9(4) yes
C11 C10 C15 119.4(4) yes
C10 C11 C12 120.1(4) yes
C11 C12 C13 120.2(5) yes
C12 C13 C14 120.4(4) yes
C13 C14 C15 120.1(4) yes
C10 C15 C14 119.8(4) yes
C1 C16 C17 123.7(4) yes
C1 C16 C21 116.4(4) yes
C17 C16 C21 119.4(4) yes
F1 C17 C16 120.7(4) yes
F1 C17 C18 118.1(5) yes
C16 C17 C18 121.1(5) yes
F2 C18 C17 119.9(5) yes
F2 C18 C19 119.8(5) yes
C17 C18 C19 120.3(5) yes
F3 C19 C18 120.7(5) yes
F3 C19 C20 120.2(6) yes
C18 C19 C20 119.1(5) yes
F4 C20 C19 117.6(5) yes
F4 C20 C21 120.1(5) yes
C19 C20 C21 122.2(5) yes
C16 C21 C20 117.8(5) yes
C16 C21 C22 120.3(4) yes
C20 C21 C22 121.9(5) yes
N1 C22 C21 118.6(5) yes
N1 C22 C23 119.6(5) yes
C21 C22 C23 121.7(5) yes
C22 C23 C24 120.1(6) yes
C23 C24 C25 119.8(6) yes
C24 C25 C26 118.5(5) yes
N1 C26 C25 122.2(6) yes
Ir1 C27 C28 67.8(3) yes
Ir1 C27 C31 71.9(3) yes
Ir1 C27 C32 123.8(3) yes
C28 C27 C31 109.0(4) yes
C28 C27 C32 124.7(5) yes
C31 C27 C32 126.3(4) yes
Ir1 C28 C27 73.5(3) yes
Ir1 C28 C29 70.8(3) yes
Ir1 C28 C33 126.7(4) yes
C27 C28 C29 107.2(4) yes
C27 C28 C33 126.3(5) yes
C29 C28 C33 126.1(4) yes
Ir1 C29 C28 70.2(3) yes
Ir1 C29 C30 70.6(3) yes
Ir1 C29 C34 124.7(3) yes
C28 C29 C30 108.2(4) yes
C28 C29 C34 125.2(4) yes
C30 C29 C34 126.6(4) yes
Ir1 C30 C29 70.4(3) yes
Ir1 C30 C31 73.6(3) yes
Ir1 C30 C35 126.5(4) yes
C29 C30 C31 107.5(4) yes
C29 C30 C35 127.2(4) yes
C31 C30 C35 125.0(4) yes
Ir1 C31 C27 71.2(3) yes
Ir1 C31 C30 67.8(3) yes
Ir1 C31 C36 126.9(3) yes
C27 C31 C30 107.9(4) yes
C27 C31 C36 127.1(5) yes
C30 C31 C36 125.0(5) yes
C38 C37 C42 115.6(4) yes
C38 C37 B1 122.3(4) yes
C42 C37 B1 121.6(4) yes
C37 C38 C39 122.2(4) yes
C38 C39 C40 121.2(4) yes
C38 C39 C43 117.9(4) yes
C40 C39 C43 120.8(4) yes
C39 C40 C41 117.5(4) yes
C40 C41 C42 121.1(5) yes
C40 C41 C44 119.0(5) yes
C42 C41 C44 119.7(5) yes
C37 C42 C41 122.3(5) yes
F5 C43 F6 106.9(4) yes
F5 C43 F7 106.6(4) yes
F5 C43 C39 113.0(4) yes
F6 C43 F7 105.9(4) yes
F6 C43 C39 112.9(5) yes
F7 C43 C39 111.0(4) yes
F8 C44 F9 105.1(5) yes
F8 C44 F10 107.3(6) yes
F8 C44 C41 111.6(4) yes
F9 C44 F10 105.7(5) yes
F9 C44 C41 112.6(5) yes
F10 C44 C41 114.0(5) yes
C46 C45 C50 116.0(4) yes
C46 C45 B1 122.7(4) yes
C50 C45 B1 120.8(4) yes
C45 C46 C47 121.8(5) yes
C46 C47 C48 121.2(4) yes
C46 C47 C51 119.0(5) yes
C48 C47 C51 119.7(4) yes
C47 C48 C49 118.3(4) yes
C48 C49 C50 120.6(4) yes
C48 C49 C52 120.8(4) yes
C50 C49 C52 118.5(4) yes
C45 C50 C49 122.0(4) yes
F11 C51 F12 121.9(6) yes
F11 C51 F13 99.7(6) yes
F11 C51 F33 53.6(7) yes
F11 C51 F34 38.1(7) yes
F11 C51 F35 104.0(7) yes
F11 C51 C47 115.6(5) yes
F12 C51 F13 88.2(5) yes
F12 C51 F33 88.7(7) yes
F12 C51 F34 121.8(7) yes
F12 C51 F35 28.3(6) yes
F12 C51 C47 115.8(5) yes
F13 C51 F33 144.6(8) yes
F13 C51 F34 62.0(7) yes
F13 C51 F35 114.0(7) yes
F13 C51 C47 108.4(5) yes
F33 C51 F34 90.4(8) yes
F33 C51 F35 61.1(7) yes
F33 C51 C47 104.6(7) yes
F34 C51 F35 123.0(8) yes
F34 C51 C47 120.6(7) yes
F35 C51 C47 114.3(7) yes
F14 C52 F15 106.4(4) yes
F14 C52 F16 107.3(5) yes
F14 C52 C49 112.7(4) yes
F15 C52 F16 105.9(4) yes
F15 C52 C49 111.7(5) yes
F16 C52 C49 112.4(4) yes
C54 C53 C58 115.5(4) yes
C54 C53 B1 123.2(4) yes
C58 C53 B1 121.0(4) yes
C53 C54 C55 122.3(5) yes
C54 C55 C56 121.0(4) yes
C54 C55 C59 119.2(5) yes
C56 C55 C59 119.7(5) yes
C55 C56 C57 117.7(5) yes
C56 C57 C58 121.0(5) yes
C56 C57 C60 118.9(5) yes
C58 C57 C60 120.0(4) yes
C53 C58 C57 122.5(4) yes
F17 C59 F18 100.1(5) yes
F17 C59 F19 121.6(5) yes
F17 C59 F31 26.8(5) yes
F17 C59 F32 94.3(6) yes
F17 C59 C55 110.5(4) yes
F18 C59 F19 101.5(4) yes
F18 C59 F31 119.0(6) yes
F18 C59 F32 116.9(6) yes
F18 C59 C55 113.6(5) yes
F19 C59 F31 97.2(6) yes
F19 C59 F32 28.3(5) yes
F19 C59 C55 109.0(4) yes
F31 C59 F32 69.0(7) yes
F31 C59 C55 113.8(5) yes
F32 C59 C55 117.7(6) yes
F20 C60 F21 106.8(5) yes
F20 C60 F22 105.7(4) yes
F20 C60 C57 112.1(4) yes
F21 C60 F22 106.9(4) yes
F21 C60 C57 113.1(4) yes
F22 C60 C57 111.7(4) yes
C62 C61 C66 116.0(4) yes
C62 C61 B1 119.7(4) yes
C66 C61 B1 124.1(4) yes
C61 C62 C63 121.9(5) yes
C62 C63 C64 121.0(5) yes
C62 C63 C67 120.2(5) yes
C64 C63 C67 118.7(5) yes
C63 C64 C65 118.2(5) yes
C64 C65 C66 120.8(5) yes
C64 C65 C68 119.4(5) yes
C66 C65 C68 119.6(5) yes
C61 C66 C65 122.0(4) yes
F23 C67 F24 97.6(6) yes
F23 C67 F25 127.8(7) yes
F23 C67 F29 35.2(6) yes
F23 C67 F30 87.3(8) yes
F23 C67 C63 111.5(5) yes
F24 C67 F25 96.2(5) yes
F24 C67 F29 121.6(7) yes
F24 C67 F30 124.8(7) yes
F24 C67 C63 113.7(6) yes
F25 C67 F29 96.8(8) yes
F25 C67 F30 44.8(7) yes
F25 C67 C63 108.2(6) yes
F29 C67 F30 53.0(9) yes
F29 C67 C63 115.4(7) yes
F30 C67 C63 115.2(7) yes
F26 C68 F27 97.9(6) yes
F26 C68 F28 114.6(6) yes
F26 C68 F36 27.8(5) yes
F26 C68 C65 112.6(6) yes
F27 C68 F28 105.9(5) yes
F27 C68 F36 118.3(7) yes
F27 C68 C65 112.9(5) yes
F28 C68 F36 89.7(6) yes
F28 C68 C65 111.9(5) yes
F36 C68 C65 115.1(6) yes
C37 B1 C45 112.6(4) yes
C37 B1 C53 112.0(4) yes
C37 B1 C61 103.1(4) yes
C45 B1 C53 104.3(4) yes
C45 B1 C61 112.8(4) yes
C53 B1 C61 112.2(4) yes
C4 C5 H5 120.174 no
C6 C5 H5 120.167 no
C5 C6 H6 119.557 no
C7 C6 H6 119.560 no
C6 C7 H7 120.013 no
C8 C7 H7 120.007 no
C7 C8 H8 119.787 no
C9 C8 H8 119.817 no
C4 C9 H9 120.157 no
C8 C9 H9 120.135 no
C10 C11 H11 119.965 no
C12 C11 H11 119.955 no
C11 C12 H12 119.912 no
C13 C12 H12 119.912 no
C12 C13 H13 119.784 no
C14 C13 H13 119.789 no
C13 C14 H14 119.945 no
C15 C14 H14 119.961 no
C10 C15 H15 120.117 no
C14 C15 H15 120.117 no
C22 C23 H23 119.970 no
C24 C23 H23 119.980 no
C23 C24 H24 120.106 no
C25 C24 H24 120.110 no
C24 C25 H25 120.764 no
C26 C25 H25 120.757 no
N1 C26 H26 118.895 no
C25 C26 H26 118.893 no
C27 C32 H32A 109.461 no
C27 C32 H32B 109.478 no
C27 C32 H32C 109.475 no
H32A C32 H32B 109.459 no
H32A C32 H32C 109.471 no
H32B C32 H32C 109.484 no
C28 C33 H33A 109.465 no
C28 C33 H33B 109.471 no
C28 C33 H33C 109.463 no
H33A C33 H33B 109.482 no
H33A C33 H33C 109.474 no
H33B C33 H33C 109.472 no
C29 C34 H34A 109.462 no
C29 C34 H34B 109.469 no
C29 C34 H34C 109.471 no
H34A C34 H34B 109.473 no
H34A C34 H34C 109.474 no
H34B C34 H34C 109.479 no
C30 C35 H35A 109.463 no
C30 C35 H35B 109.467 no
C30 C35 H35C 109.478 no
H35A C35 H35B 109.460 no
H35A C35 H35C 109.486 no
H35B C35 H35C 109.473 no
C31 C36 H36A 109.475 no
C31 C36 H36B 109.474 no
C31 C36 H36C 109.474 no
H36A C36 H36B 109.466 no
H36A C36 H36C 109.470 no
H36B C36 H36C 109.468 no
C37 C38 H38 118.892 no
C39 C38 H38 118.881 no
C39 C40 H40 121.236 no
C41 C40 H40 121.232 no
C37 C42 H42 118.830 no
C41 C42 H42 118.832 no
C45 C46 H46 119.083 no
C47 C46 H46 119.082 no
C47 C48 H48 120.845 no
C49 C48 H48 120.866 no
C45 C50 H50 119.004 no
C49 C50 H50 119.011 no
C53 C54 H54 118.875 no
C55 C54 H54 118.857 no
C55 C56 H56 121.137 no
C57 C56 H56 121.137 no
C53 C58 H58 118.745 no
C57 C58 H58 118.756 no
C61 C62 H62 119.026 no
C63 C62 H62 119.030 no
C63 C64 H64 120.895 no
C65 C64 H64 120.885 no
C61 C66 H66 118.992 no
C65 C66 H66 118.988 no

loop_
_geom_bond_atom_site_label_1
_geom_bond_atom_site_label_2
_geom_bond_distance
_geom_bond_publ_flag
Ir1 O1 2.083(3) yes
Ir1 N1 2.102(4) yes
Ir1 C1 2.016(5) yes
Ir1 C27 2.232(5) yes
Ir1 C28 2.155(5) yes
Ir1 C29 2.162(4) yes
Ir1 C30 2.164(4) yes
Ir1 C31 2.242(5) yes
F1 C17 1.344(6) yes
F2 C18 1.344(7) yes
F3 C19 1.336(6) yes
F4 C20 1.350(7) yes
F5 C43 1.338(6) yes
F6 C43 1.341(6) yes
F7 C43 1.348(5) yes
F8 C44 1.329(7) yes
F9 C44 1.330(8) yes
F10 C44 1.308(7) yes
F11 F33 1.297(17) yes
F11 F34 0.827(14) yes
F11 C51 1.280(9) yes
F12 F35 0.642(12) yes
F12 C51 1.301(8) yes
F13 F34 1.382(13) yes
F13 C51 1.420(11) yes
F14 C52 1.342(6) yes
F15 C52 1.348(6) yes
F16 C52 1.341(7) yes
F17 F31 0.629(11) yes
F17 C59 1.394(7) yes
F18 C59 1.317(6) yes
F19 F32 0.663(11) yes
F19 C59 1.397(7) yes
F20 C60 1.338(6) yes
F21 C60 1.330(6) yes
F22 C60 1.351(6) yes
F23 F29 0.819(13) yes
F23 C67 1.415(10) yes
F24 C67 1.307(8) yes
F25 F30 1.051(16) yes
F25 C67 1.395(10) yes
F26 F36 0.650(12) yes
F26 C68 1.340(9) yes
F27 C68 1.325(7) yes
F28 C68 1.318(8) yes
F29 F30 1.161(17) yes
F29 C67 1.228(13) yes
F30 C67 1.361(15) yes
F31 F32 1.438(12) yes
F31 C59 1.278(10) yes
F32 C59 1.260(11) yes
F33 F35 1.471(17) yes
F33 C51 1.548(16) yes
F34 C51 1.250(13) yes
F35 C51 1.321(11) yes
F36 C68 1.362(10) yes
O1 C3 1.271(6) yes
N1 C22 1.365(7) yes
N1 C26 1.358(6) yes
C1 C2 1.364(6) yes
C1 C16 1.472(6) yes
C2 C3 1.452(6) yes
C2 C4 1.494(7) yes
C3 C10 1.475(6) yes
C4 C5 1.396(7) yes
C4 C9 1.394(7) yes
C5 C6 1.397(8) yes
C6 C7 1.362(8) yes
C7 C8 1.384(8) yes
C8 C9 1.395(8) yes
C10 C11 1.397(7) yes
C10 C15 1.406(6) yes
C11 C12 1.390(6) yes
C12 C13 1.387(7) yes
C13 C14 1.382(7) yes
C14 C15 1.397(6) yes
C16 C17 1.380(7) yes
C16 C21 1.406(7) yes
C17 C18 1.386(7) yes
C18 C19 1.368(9) yes
C19 C20 1.377(8) yes
C20 C21 1.397(7) yes
C21 C22 1.485(7) yes
C22 C23 1.394(8) yes
C23 C24 1.385(8) yes
C24 C25 1.386(11) yes
C25 C26 1.375(8) yes
C27 C28 1.453(7) yes
C27 C31 1.414(7) yes
C27 C32 1.505(7) yes
C28 C29 1.440(7) yes
C28 C33 1.493(7) yes
C29 C30 1.444(6) yes
C29 C34 1.496(7) yes
C30 C31 1.458(7) yes
C30 C35 1.494(7) yes
C31 C36 1.498(7) yes
C37 C38 1.402(6) yes
C37 C42 1.409(7) yes
C37 B1 1.638(7) yes
C38 C39 1.392(6) yes
C39 C40 1.391(7) yes
C39 C43 1.491(7) yes
C40 C41 1.396(7) yes
C41 C42 1.387(7) yes
C41 C44 1.495(8) yes
C45 C46 1.401(6) yes
C45 C50 1.399(7) yes
C45 B1 1.632(6) yes
C46 C47 1.389(6) yes
C47 C48 1.381(7) yes
C47 C51 1.490(7) yes
C48 C49 1.381(6) yes
C49 C50 1.400(6) yes
C49 C52 1.494(7) yes
C53 C54 1.392(6) yes
C53 C58 1.410(7) yes
C53 B1 1.636(7) yes
C54 C55 1.399(7) yes
C55 C56 1.382(7) yes
C55 C59 1.504(7) yes
C56 C57 1.392(6) yes
C57 C58 1.380(7) yes
C57 C60 1.502(7) yes
C61 C62 1.405(6) yes
C61 C66 1.401(7) yes
C61 B1 1.645(7) yes
C62 C63 1.395(7) yes
C63 C64 1.382(9) yes
C63 C67 1.495(8) yes
C64 C65 1.390(7) yes
C65 C66 1.395(7) yes
C65 C68 1.500(9) yes
C5 H5 0.950 no
C6 H6 0.950 no
C7 H7 0.950 no
C8 H8 0.950 no
C9 H9 0.950 no
C11 H11 0.950 no
C12 H12 0.950 no
C13 H13 0.950 no
C14 H14 0.950 no
C15 H15 0.950 no
C23 H23 0.950 no
C24 H24 0.950 no
C25 H25 0.950 no
C26 H26 0.950 no
C32 H32A 0.980 no
C32 H32B 0.980 no
C32 H32C 0.980 no
C33 H33A 0.980 no
C33 H33B 0.980 no
C33 H33C 0.980 no
C34 H34A 0.980 no
C34 H34B 0.980 no
C34 H34C 0.980 no
C35 H35A 0.980 no
C35 H35B 0.980 no
C35 H35C 0.980 no
C36 H36A 0.980 no
C36 H36B 0.980 no
C36 H36C 0.980 no
C38 H38 0.950 no
C40 H40 0.950 no
C42 H42 0.950 no
C46 H46 0.950 no
C48 H48 0.950 no
C50 H50 0.950 no
C54 H54 0.950 no
C56 H56 0.950 no
C58 H58 0.950 no
C62 H62 0.950 no
C64 H64 0.950 no
C66 H66 0.950 no

loop_
_geom_contact_atom_site_label_1
_geom_contact_atom_site_label_2
_geom_contact_distance
_geom_contact_publ_flag
_geom_contact_site_symmetry_2
Ir1 C21 3.244(5) no .
F1 F2 2.689(5) no .
F1 C1 2.886(5) no .
F1 C2 3.448(5) no .
F1 C5 3.196(6) no .
F1 C19 3.597(7) no .
F1 C34 3.445(6) no .
F2 F3 2.718(6) no .
F2 C20 3.596(7) no .
F3 F4 2.675(5) no .
F4 C18 3.583(7) no .
F4 C22 2.861(6) no .
F4 C23 2.860(7) no .
F5 C38 2.965(6) no .
F5 C40 3.442(6) no .
F6 C40 2.726(6) no .
F7 C38 2.873(5) no .
F7 C40 3.427(6) no .
F8 C40 3.103(7) no .
F8 C42 3.210(7) no .
F9 C40 2.792(7) no .
F9 C42 3.569(7) no .
F10 C40 3.594(6) no .
F10 C42 2.776(6) no .
F11 C46 2.764(7) no .
F11 C48 3.569(8) no .
F12 C48 2.743(7) no .
F13 C46 3.149(8) no .
F13 C48 3.212(9) no .
F14 C48 2.726(6) no .
F15 C48 3.363(6) no .
F15 C50 3.007(6) no .
F16 C48 3.495(6) no .
F16 C50 2.873(6) no .
F17 C54 3.112(7) no .
F17 C56 3.297(7) no .
F18 C56 2.727(5) no .
F19 C54 2.918(6) no .
F19 C56 3.455(7) no .
F20 C56 3.241(6) no .
F20 C58 3.138(6) no .
F21 C56 2.749(6) no .
F22 C56 3.570(5) no .
F22 C58 2.797(6) no .
F23 C62 2.771(7) no .
F24 C62 3.507(6) no .
F24 C64 2.861(7) no .
F25 C62 3.429(8) no .
F25 C64 2.867(8) no .
F26 C64 3.594(9) no .
F26 C66 2.789(9) no .
F27 C64 2.837(8) no .
F27 C66 3.551(7) no .
F28 C64 3.077(8) no .
F28 C66 3.256(8) no .
F29 C62 2.739(10) no .
F29 C64 3.536(12) no .
F30 C62 3.128(13) no .
F30 C64 3.356(14) no .
F31 C54 2.879(9) no .
F31 C56 3.448(10) no .
F32 C54 2.833(10) no .
F32 C56 3.574(10) no .
F33 C46 3.106(14) no .
F33 C48 3.294(14) no .
F34 C46 2.828(11) no .
F34 C48 3.596(12) no .
F35 C46 3.558(10) no .
F35 C48 2.814(10) no .
F36 C66 2.769(11) no .
O1 C15 2.708(5) no .
O1 C26 3.275(6) no .
O1 C32 3.436(7) no .
N1 C2 3.259(6) no .
N1 C3 3.456(6) no .
N1 C16 2.947(6) no .
N1 C24 2.761(7) no .
N1 C35 3.516(6) no .
C1 C5 3.312(7) no .
C1 C9 3.451(7) no .
C1 C22 2.821(7) no .
C1 C34 3.584(6) no .
C2 C11 3.118(6) no .
C2 C17 3.384(6) no .
C2 C21 3.459(6) no .
C2 C22 3.588(7) no .
C3 C9 3.251(7) no .
C4 C7 2.787(8) no .
C4 C10 3.204(6) no .
C4 C11 3.103(6) no .
C4 C16 3.054(6) no .
C5 C8 2.770(8) no .
C5 C16 3.550(7) no .
C5 C17 3.572(6) no .
C6 C9 2.771(7) no .
C9 C10 3.590(7) no .
C9 C11 3.462(7) no .
C10 C13 2.788(6) no .
C11 C14 2.786(7) no .
C12 C15 2.785(7) no .
C16 C19 2.789(7) no .
C16 C29 3.575(7) no .
C16 C34 3.425(7) no .
C17 C20 2.737(8) no .
C17 C34 3.317(7) no .
C18 C21 2.787(7) no .
C20 C23 3.060(8) no .
C21 C35 3.540(7) no .
C22 C25 2.771(7) no .
C23 C26 2.730(9) no .
C26 C36 3.564(7) no .
C32 C33 3.196(8) no .
C32 C36 3.210(8) no .
C33 C34 3.184(8) no .
C34 C35 3.239(7) no .
C35 C36 3.175(7) no .
C37 C40 2.861(6) no .
C37 C46 3.105(6) no .
C37 C58 3.152(7) no .
C37 C62 3.241(6) no .
C37 C66 3.493(7) no .
C38 C41 2.758(7) no .
C38 C53 3.087(6) no .
C38 C58 3.177(6) no .
C38 C61 3.432(7) no .
C38 C62 3.574(7) no .
C39 C42 2.755(7) no .
C42 C45 3.178(7) no .
C42 C46 3.215(7) no .
C42 C61 3.288(6) no .
C45 C48 2.845(6) no .
C45 C54 3.457(6) no .
C45 C58 3.299(7) no .
C45 C66 3.134(7) no .
C46 C49 2.756(7) no .
C46 C53 3.457(6) no .
C47 C50 2.749(6) no .
C50 C53 3.279(6) no .
C50 C61 3.169(6) no .
C50 C66 3.211(7) no .
C53 C56 2.855(7) no .
C53 C62 3.142(7) no .
C54 C57 2.752(7) no .
C54 C61 3.112(7) no .
C54 C62 3.201(7) no .
C55 C58 2.747(6) no .
C61 C64 2.850(7) no .
C62 C65 2.758(8) no .
C63 C66 2.758(7) no .
F1 F26 3.296(8) no 2_646
F1 F27 3.190(6) no 2_646
F2 F26 3.547(8) no 2_646
F2 F32 3.552(10) no 3_676
F2 C15 3.509(6) no 4_564
F2 C32 3.511(7) no 4_564
F2 C33 3.555(6) no 4_564
F3 F19 3.187(7) no 3_676
F3 F32 2.997(10) no 3_676
F3 C3 3.483(6) no 4_564
F3 C10 3.216(6) no 4_564
F3 C11 3.262(6) no 4_564
F4 F23 2.970(7) no 3_676
F4 F24 2.779(6) no 3_676
F4 F30 3.360(13) no .
F4 C12 3.339(6) no 4_564
F4 C67 3.572(8) no 3_676
F5 F18 3.071(5) no 3_776
F5 C29 3.471(5) no 1_655
F5 C30 3.388(5) no 1_655
F5 C34 3.411(6) no 1_655
F5 C35 3.186(6) no 1_655
F5 C56 3.362(5) no 3_776
F6 F15 2.943(4) no 2_746
F6 F18 3.203(5) no 3_776
F6 C12 3.450(5) no 4_564
F6 C13 3.393(6) no 4_564
F6 C34 3.415(6) no 1_655
F7 F20 3.184(5) no 3_776
F7 F21 3.056(4) no 3_776
F7 C12 3.459(6) no 4_564
F7 C56 3.350(6) no 3_776
F7 C60 3.492(6) no 3_776
F8 F12 3.454(8) no 3_777
F8 F14 3.445(6) no 3_777
F8 F33 3.591(16) no 3_777
F8 F35 3.130(12) no 3_777
F8 C25 3.301(7) no .
F8 C48 3.155(6) no 3_777
F9 F14 3.299(7) no 3_777
F9 F16 3.453(6) no 3_777
F9 F17 3.404(7) no 2_746
F9 C33 3.349(8) no 1_655
F10 C48 3.306(7) no 3_777
F10 C49 3.442(7) no 3_777
F11 F28 3.190(8) no 3_777
F11 F36 3.263(12) no 3_777
F12 F8 3.454(8) no 3_777
F12 C15 3.449(7) no 3_777
F12 C26 3.357(8) no 3_777
F13 F27 2.991(10) no 1_655
F13 F28 3.320(10) no 1_655
F14 F8 3.445(6) no 3_777
F14 F9 3.299(7) no 3_777
F14 F18 2.942(5) no 4_575
F14 C12 3.498(6) no 3_777
F14 C13 3.388(6) no 3_777
F14 C14 3.561(6) no 3_777
F15 F6 2.943(4) no 2_756
F15 F18 3.514(5) no 4_575
F15 C13 3.392(6) no 3_777
F15 C34 3.465(6) no 2_656
F16 F9 3.453(6) no 3_777
F16 F18 3.189(5) no 4_575
F16 C34 3.433(6) no 2_656
F17 F9 3.404(7) no 2_756
F17 C8 3.465(7) no 2_756
F17 C33 3.091(8) no 2_656
F18 F5 3.071(5) no 3_776
F18 F6 3.203(5) no 3_776
F18 F14 2.942(5) no 4_574
F18 F15 3.514(5) no 4_574
F18 F16 3.189(5) no 4_574
F18 C34 3.358(5) no 3_676
F18 C52 3.461(6) no 4_574
F19 F3 3.187(7) no 3_676
F19 C19 3.300(8) no 3_676
F20 F7 3.184(5) no 3_776
F21 F7 3.056(4) no 3_776
F21 F24 2.799(5) no 1_655
F21 C11 3.402(6) no 2_756
F21 C12 3.281(6) no 2_756
F22 F24 3.185(5) no 1_655
F22 F25 3.346(8) no 1_655
F22 C6 3.445(6) no 2_756
F22 C36 3.348(6) no 1_655
F23 F4 2.970(7) no 3_676
F23 F25 3.260(8) no 3_676
F23 F30 3.151(13) no 3_676
F24 F4 2.779(6) no 3_676
F24 F21 2.799(5) no 1_455
F24 F22 3.185(5) no 1_455
F24 F29 3.586(11) no 3_676
F24 F30 3.434(13) no 3_676
F24 C60 3.450(7) no 1_455
F25 F22 3.346(8) no 1_455
F25 F23 3.260(8) no 3_676
F25 F29 3.250(11) no 3_676
F25 F30 3.597(14) no 3_676
F25 C23 3.435(8) no .
F25 C24 3.452(8) no .
F26 F1 3.296(8) no 2_656
F26 F2 3.547(8) no 2_656
F26 C32 3.251(9) no 3_677
F27 F1 3.190(6) no 2_656
F27 F13 2.991(10) no 1_455
F27 C5 3.342(6) no 2_656
F27 C6 3.330(7) no 2_656
F28 F11 3.190(8) no 3_777
F28 F13 3.320(10) no 1_455
F28 F33 2.955(14) no 3_777
F28 F34 3.591(11) no 3_777
F28 F35 3.373(11) no 3_777
F29 F24 3.586(11) no 3_676
F29 F25 3.250(11) no 3_676
F29 F29 3.378(13) no 3_676
F29 F30 3.112(15) no 3_676
F30 F4 3.360(13) no .
F30 F23 3.151(13) no 3_676
F30 F24 3.434(13) no 3_676
F30 F25 3.597(14) no 3_676
F30 F29 3.112(15) no 3_676
F30 F30 3.264(17) no 3_676
F30 C23 3.194(14) no .
F30 C24 3.272(14) no .
F31 C33 2.918(10) no 2_656
F32 F2 3.552(10) no 3_676
F32 F3 2.997(10) no 3_676
F32 C18 3.568(10) no 3_676
F32 C19 3.303(10) no 3_676
F33 F8 3.591(16) no 3_777
F33 F28 2.955(14) no 3_777
F33 F36 3.139(17) no 3_777
F34 F28 3.591(11) no 3_777
F34 C36 3.315(12) no 1_655
F35 F8 3.130(12) no 3_777
F35 F28 3.373(11) no 3_777
F35 C25 3.382(12) no 3_777
F35 C26 3.180(11) no 3_777
F36 F11 3.263(12) no 3_777
F36 F33 3.139(17) no 3_777
F36 C32 3.129(11) no 3_677
C3 F3 3.483(6) no 4_565
C5 F27 3.342(6) no 2_646
C6 F22 3.445(6) no 2_746
C6 F27 3.330(7) no 2_646
C7 C56 3.540(7) no 2_746
C7 C57 3.467(7) no 2_746
C8 F17 3.465(7) no 2_746
C10 F3 3.216(6) no 4_565
C10 C19 3.471(8) no 4_565
C11 F3 3.262(6) no 4_565
C11 F21 3.402(6) no 2_746
C11 C19 3.524(8) no 4_565
C12 F4 3.339(6) no 4_565
C12 F6 3.450(5) no 4_565
C12 F7 3.459(6) no 4_565
C12 F14 3.498(6) no 3_777
C12 F21 3.281(6) no 2_746
C12 C20 3.396(8) no 4_565
C13 F6 3.393(6) no 4_565
C13 F14 3.388(6) no 3_777
C13 F15 3.392(6) no 3_777
C13 C20 3.432(8) no 4_565
C14 F14 3.561(6) no 3_777
C14 C18 3.518(7) no 4_565
C14 C48 3.554(7) no 3_777
C15 F2 3.509(6) no 4_565
C15 F12 3.449(7) no 3_777
C15 C18 3.399(8) no 4_565
C15 C19 3.506(8) no 4_565
C18 F32 3.568(10) no 3_676
C18 C14 3.518(7) no 4_564
C18 C15 3.399(8) no 4_564
C19 F19 3.300(8) no 3_676
C19 F32 3.303(10) no 3_676
C19 C10 3.471(8) no 4_564
C19 C11 3.524(8) no 4_564
C19 C15 3.506(8) no 4_564
C20 C12 3.396(8) no 4_564
C20 C13 3.432(8) no 4_564
C23 F25 3.435(8) no .
C23 F30 3.194(14) no .
C24 F25 3.452(8) no .
C24 F30 3.272(14) no .
C24 C39 3.509(8) no .
C24 C40 3.499(7) no .
C24 C41 3.587(7) no .
C24 C62 3.469(8) no .
C24 C63 3.484(8) no .
C25 F8 3.301(7) no .
C25 F35 3.382(12) no 3_777
C25 C64 3.547(8) no .
C25 C65 3.573(7) no .
C26 F12 3.357(8) no 3_777
C26 F35 3.180(11) no 3_777
C29 F5 3.471(5) no 1_455
C30 F5 3.388(5) no 1_455
C32 F2 3.511(7) no 4_565
C32 F26 3.251(9) no 3_677
C32 F36 3.129(11) no 3_677
C33 F2 3.555(6) no 4_565
C33 F9 3.349(8) no 1_455
C33 F17 3.091(8) no 2_646
C33 F31 2.918(10) no 2_646
C34 F5 3.411(6) no 1_455
C34 F6 3.415(6) no 1_455
C34 F15 3.465(6) no 2_646
C34 F16 3.433(6) no 2_646
C34 F18 3.358(5) no 3_676
C35 F5 3.186(6) no 1_455
C36 F22 3.348(6) no 1_455
C36 F34 3.315(12) no 1_455
C39 C24 3.509(8) no .
C40 C24 3.499(7) no .
C41 C24 3.587(7) no .
C48 F8 3.155(6) no 3_777
C48 F10 3.306(7) no 3_777
C48 C14 3.554(7) no 3_777
C49 F10 3.442(7) no 3_777
C52 F18 3.461(6) no 4_575
C56 F5 3.362(5) no 3_776
C56 F7 3.350(6) no 3_776
C56 C7 3.540(7) no 2_756
C57 C7 3.467(7) no 2_756
C60 F7 3.492(6) no 3_776
C60 F24 3.450(7) no 1_655
C62 C24 3.469(8) no .
C63 C24 3.484(8) no .
C64 C25 3.547(8) no .
C65 C25 3.573(7) no .
C67 F4 3.572(8) no 3_676
Ir1 H26 2.9740 no .
Ir1 H32B 3.2890 no .
Ir1 H33A 3.2866 no .
Ir1 H34B 3.3537 no .
Ir1 H34C 3.4921 no .
Ir1 H35B 3.2868 no .
Ir1 H36A 3.4655 no .
F1 H5 2.6171 no .
F1 H34B 2.7237 no .
F1 H34C 3.3083 no .
F4 H23 2.4083 no .
F4 H35B 3.0464 no .
F5 H38 2.8001 no .
F6 H40 2.4198 no .
F7 H38 2.7285 no .
F8 H40 3.1452 no .
F8 H42 3.2868 no .
F9 H40 2.5448 no .
F10 H42 2.4706 no .
F11 H46 2.4673 no .
F12 H48 2.4320 no .
F13 H46 3.1613 no .
F13 H48 3.2983 no .
F14 H48 2.4130 no .
F15 H48 3.5362 no .
F15 H50 2.9077 no .
F16 H50 2.6718 no .
F17 H54 3.0768 no .
F17 H56 3.4212 no .
F18 H56 2.4179 no .
F19 H54 2.7516 no .
F20 H56 3.3404 no .
F20 H58 3.1369 no .
F21 H56 2.4606 no .
F22 H58 2.5162 no .
F23 H62 2.4332 no .
F24 H64 2.6694 no .
F25 H64 2.7439 no .
F26 H66 2.4946 no .
F27 H64 2.6144 no .
F28 H64 3.0877 no .
F28 H66 3.3496 no .
F29 H62 2.4477 no .
F30 H62 3.0756 no .
F30 H64 3.4846 no .
F31 H54 2.6912 no .
F32 H54 2.5533 no .
F33 H46 3.0963 no .
F33 H48 3.4301 no .
F34 H46 2.5297 no .
F35 H48 2.5763 no .
F36 H66 2.4086 no .
O1 H15 2.3990 no .
O1 H26 2.9581 no .
O1 H32B 3.0134 no .
O1 H32C 3.5250 no .
O1 H33A 3.5981 no .
N1 H23 3.2406 no .
N1 H25 3.2474 no .
N1 H35B 3.2119 no .
N1 H35C 3.5237 no .
N1 H36A 3.2169 no .
C1 H5 3.2863 no .
C1 H9 3.5209 no .
C1 H34B 3.2531 no .
C1 H34C 3.5957 no .
C2 H5 2.6933 no .
C2 H9 2.6422 no .
C2 H11 2.8258 no .
C3 H9 3.1085 no .
C3 H11 2.6986 no .
C3 H15 2.6177 no .
C4 H6 3.2702 no .
C4 H8 3.2693 no .
C4 H11 2.4825 no .
C5 H7 3.2569 no .
C5 H9 3.2691 no .
C5 H11 2.7743 no .
C6 H8 3.2329 no .
C6 H11 3.4788 no .
C7 H5 3.2528 no .
C7 H9 3.2683 no .
C8 H6 3.2349 no .
C9 H5 3.2690 no .
C9 H7 3.2691 no .
C9 H11 2.9992 no .
C10 H9 3.4546 no .
C10 H12 3.2722 no .
C10 H14 3.2825 no .
C11 H13 3.2633 no .
C11 H15 3.2795 no .
C12 H14 3.2595 no .
C13 H11 3.2638 no .
C13 H15 3.2645 no .
C14 H12 3.2587 no .
C15 H11 3.2798 no .
C15 H13 3.2648 no .
C16 H5 3.5387 no .
C16 H34B 3.2143 no .
C16 H34C 3.0504 no .
C16 H35B 3.3649 no .
C17 H5 3.3212 no .
C17 H34B 2.9341 no .
C17 H34C 2.8638 no .
C18 H34C 3.1015 no .
C19 H34C 3.4753 no .
C19 H35B 3.5093 no .
C20 H23 2.8246 no .
C20 H35B 2.7873 no .
C21 H23 2.6860 no .
C21 H34C 3.4653 no .
C21 H35B 2.6916 no .
C22 H24 3.2657 no .
C22 H26 3.2087 no .
C22 H35B 2.9930 no .
C23 H25 3.2596 no .
C24 H26 3.2292 no .
C25 H23 3.2552 no .
C26 H24 3.2350 no .
C26 H36A 3.0583 no .
C26 H36B 3.4958 no .
C27 H33A 3.2802 no .
C27 H33B 3.1936 no .
C27 H33C 2.6957 no .
C27 H36A 3.3144 no .
C27 H36B 2.7193 no .
C27 H36C 3.0845 no .
C28 H32A 3.2500 no .
C28 H32B 3.2150 no .
C28 H32C 2.6724 no .
C28 H34A 2.9911 no .
C28 H34B 2.7541 no .
C28 H34C 3.3623 no .
C29 H33A 2.8713 no .
C29 H33B 2.8754 no .
C29 H33C 3.3883 no .
C29 H35A 2.8893 no .
C29 H35B 2.8963 no .
C29 H35C 3.3998 no .
C30 H34A 3.1198 no .
C30 H34B 3.3264 no .
C30 H34C 2.7200 no .
C30 H36A 2.7544 no .
C30 H36B 3.3744 no .
C30 H36C 3.0172 no .
C31 H26 3.4426 no .
C31 H32A 2.8674 no .
C31 H32B 2.8664 no .
C31 H32C 3.3734 no .
C31 H35A 3.1970 no .
C31 H35B 3.2654 no .
C31 H35C 2.6745 no .
C32 H33C 2.7614 no .
C32 H36B 2.8513 no .
C33 H32C 2.7514 no .
C33 H34A 3.3869 no .
C33 H34B 2.9403 no .
C34 H33A 3.1328 no .
C34 H33B 3.1712 no .
C34 H35A 3.2184 no .
C34 H35B 3.2099 no .
C35 H34C 2.8760 no .
C35 H36A 2.9065 no .
C35 H36C 3.3999 no .
C36 H26 3.2247 no .
C36 H32A 3.1664 no .
C36 H32B 3.2003 no .
C36 H35C 2.7279 no .
C37 H46 2.7323 no .
C37 H58 2.8242 no .
C37 H62 3.2222 no .
C38 H40 3.2859 no .
C38 H42 3.2419 no .
C38 H58 2.8099 no .
C38 H62 3.2191 no .
C40 H38 3.2707 no .
C40 H42 3.2698 no .
C42 H38 3.2433 no .
C42 H40 3.2837 no .
C42 H46 2.7482 no .
C43 H38 2.5957 no .
C43 H40 2.6894 no .
C44 H40 2.6612 no .
C44 H42 2.6293 no .
C45 H42 2.8559 no .
C45 H54 3.5784 no .
C45 H58 3.3093 no .
C45 H66 2.7693 no .
C46 H42 2.8365 no .
C46 H48 3.2732 no .
C46 H50 3.2389 no .
C46 H58 3.3521 no .
C48 H46 3.2611 no .
C48 H50 3.2635 no .
C50 H46 3.2391 no .
C50 H48 3.2776 no .
C50 H54 3.5387 no .
C50 H66 2.7370 no .
C51 H46 2.6174 no .
C51 H48 2.6498 no .
C52 H48 2.6752 no .
C52 H50 2.6190 no .
C53 H38 2.7005 no .
C53 H46 3.5772 no .
C53 H50 3.2785 no .
C53 H62 2.8136 no .
C54 H50 3.3254 no .
C54 H56 3.2835 no .
C54 H58 3.2318 no .
C54 H62 2.8463 no .
C56 H54 3.2669 no .
C56 H58 3.2602 no .
C58 H38 2.6819 no .
C58 H46 3.5464 no .
C58 H54 3.2354 no .
C58 H56 3.2733 no .
C59 H54 2.6358 no .
C59 H56 2.6651 no .
C60 H56 2.6583 no .
C60 H58 2.6307 no .
C61 H38 3.5692 no .
C61 H42 3.3159 no .
C61 H50 2.8494 no .
C61 H54 2.7395 no .
C62 H38 3.4863 no .
C62 H54 2.7516 no .
C62 H64 3.2774 no .
C62 H66 3.2438 no .
C64 H62 3.2640 no .
C64 H66 3.2693 no .
C66 H42 3.4244 no .
C66 H50 2.8345 no .
C66 H62 3.2435 no .
C66 H64 3.2819 no .
C67 H62 2.6494 no .
C67 H64 2.6364 no .
C68 H64 2.6611 no .
C68 H66 2.6404 no .
B1 H38 2.7973 no .
B1 H42 2.7872 no .
B1 H46 2.8007 no .
B1 H50 2.7581 no .
B1 H54 2.8006 no .
B1 H58 2.7715 no .
B1 H62 2.7479 no .
B1 H66 2.8354 no .
H5 H6 2.3426 no .
H5 H11 3.0486 no .
H6 H7 2.3057 no .
H7 H8 2.3313 no .
H8 H9 2.3447 no .
H9 H11 3.3868 no .
H11 H12 2.3383 no .
H12 H13 2.3329 no .
H13 H14 2.3283 no .
H14 H15 2.3480 no .
H15 H32B 3.5527 no .
H23 H24 2.3361 no .
H24 H25 2.3485 no .
H25 H26 2.3200 no .
H26 H32B 3.4960 no .
H26 H36A 2.9303 no .
H26 H36B 2.9220 no .
H32A H33C 3.4125 no .
H32A H36B 2.7756 no .
H32A H36C 3.3356 no .
H32B H33C 3.3923 no .
H32B H36B 2.6200 no .
H32C H33A 3.4378 no .
H32C H33B 3.3471 no .
H32C H33C 2.0770 no .
H33A H34A 3.4819 no .
H33A H34B 2.6055 no .
H33B H34A 3.0832 no .
H33B H34B 2.9980 no .
H34A H35A 3.3872 no .
H34C H35A 2.8388 no .
H34C H35B 2.6180 no .
H35B H36A 3.4681 no .
H35C H36A 2.2597 no .
H35C H36C 2.8989 no .
H38 H58 2.5031 no .
H38 H62 2.9080 no .
H42 H46 2.5558 no .
H42 H66 3.1173 no .
H46 H58 3.0075 no .
H50 H54 2.9881 no .
H50 H66 2.5444 no .
H54 H62 2.6008 no .
F2 H15 3.3306 no 4_564
F2 H32B 3.5135 no 4_564
F2 H32C 2.6970 no 4_564
F2 H33C 2.7094 no 4_564
F3 H11 3.4212 no 4_564
F3 H33A 3.3308 no 4_564
F4 H12 3.2494 no 4_564
F5 H34A 2.8898 no 1_655
F5 H34C 3.4289 no 1_655
F5 H35A 2.3340 no 1_655
F5 H56 3.0054 no 3_776
F6 H12 2.9607 no 4_564
F6 H13 2.8383 no 4_564
F6 H34A 2.5005 no 1_655
F6 H56 3.3514 no 3_776
F7 H12 2.5625 no 4_564
F7 H23 2.9262 no .
F7 H24 3.2472 no .
F7 H56 2.7046 no 3_776
F8 H9 3.1681 no .
F8 H25 3.1705 no .
F8 H48 2.7152 no 3_777
F9 H32A 3.4643 no 1_655
F9 H32C 3.1654 no 1_655
F9 H33B 2.9598 no 1_655
F9 H33C 2.9797 no 1_655
F10 H32A 3.2662 no 1_655
F10 H48 3.4746 no 3_777
F11 H32A 2.8590 no 1_655
F11 H32B 3.4911 no 1_655
F11 H36B 3.0343 no 1_655
F11 H36C 3.5817 no 1_655
F12 H15 2.7435 no 3_777
F12 H25 3.4828 no 3_777
F12 H26 2.6365 no 3_777
F13 H6 3.1944 no 2_756
F13 H15 3.1579 no 3_777
F13 H36B 3.2743 no 1_655
F15 H8 3.2438 no 2_756
F15 H13 3.1236 no 3_777
F15 H34A 2.7088 no 2_656
F15 H34B 3.3640 no 2_656
F16 H34A 3.1019 no 2_656
F16 H34B 3.1041 no 2_656
F16 H34C 3.5492 no 2_656
F17 H8 2.7889 no 2_756
F17 H33A 3.2320 no 2_656
F17 H33B 2.6726 no 2_656
F17 H33C 2.8750 no 2_656
F18 H34A 2.8207 no 3_676
F18 H34C 3.0035 no 3_676
F19 H34C 2.7739 no 3_676
F19 H35A 3.2111 no 3_676
F19 H35B 3.3339 no 3_676
F20 H35A 3.3580 no 1_655
F20 H35C 3.0485 no 1_655
F21 H11 2.8438 no 2_756
F21 H12 2.5932 no 2_756
F22 H6 2.9405 no 2_756
F22 H35C 2.9179 no 1_655
F22 H36A 2.8815 no 1_655
F22 H36C 2.9092 no 1_655
F22 H64 2.8700 no 1_655
F25 H35C 3.1110 no .
F26 H32A 3.1605 no 3_677
F26 H32B 3.0449 no 3_677
F26 H32C 2.9972 no 3_677
F27 H5 2.7872 no 2_656
F27 H6 2.7544 no 2_656
F28 H25 3.0505 no .
F28 H26 3.2301 no .
F28 H36A 3.5785 no .
F28 H36B 3.2906 no .
F30 H23 3.1599 no .
F30 H24 3.2828 no .
F31 H8 3.2204 no 2_756
F31 H33A 2.8916 no 2_656
F31 H33B 2.6574 no 2_656
F31 H33C 2.7116 no 2_656
F32 H33A 3.4733 no 2_656
F32 H33C 3.3926 no 2_656
F32 H34C 3.1892 no 3_676
F33 H25 3.0367 no 3_777
F33 H26 3.5002 no 3_777
F33 H32A 3.5901 no 1_655
F34 H32A 3.1943 no 1_655
F34 H36B 2.5875 no 1_655
F34 H36C 3.1770 no 1_655
F35 H15 3.3232 no 3_777
F35 H25 2.9735 no 3_777
F35 H26 2.5494 no 3_777
F36 H32A 2.8751 no 3_677
F36 H32B 2.9302 no 3_677
F36 H32C 3.0499 no 3_677
C4 H14 3.4339 no 4_564
C5 H14 3.0849 no 4_564
C6 H14 2.7553 no 4_564
C7 H14 2.8201 no 4_564
C8 H13 3.3060 no 4_564
C8 H14 3.1862 no 4_564
C9 H13 3.3811 no 4_564
C9 H14 3.4837 no 4_564
C10 H48 3.5424 no 3_777
C12 H23 3.2701 no 4_565
C12 H56 3.3553 no 2_746
C13 H23 3.3755 no 4_565
C14 H48 3.0818 no 3_777
C15 H48 2.8789 no 3_777
C17 H14 3.5568 no 4_564
C18 H15 3.5375 no 4_564
C21 H13 3.5528 no 4_564
C23 H13 3.5011 no 4_564
C28 H40 3.4936 no 1_455
C33 H40 3.5019 no 1_455
C36 H46 3.4669 no 1_455
C36 H58 3.4410 no 1_455
C37 H24 2.9130 no .
C38 H24 2.7420 no .
C39 H24 2.8093 no .
C40 H24 3.0622 no .
C40 H33B 3.5002 no 1_655
C41 H24 3.1928 no .
C41 H25 3.5372 no .
C41 H32A 3.5603 no 1_655
C42 H24 3.1081 no .
C42 H25 3.2938 no .
C43 H12 3.3489 no 4_564
C43 H24 3.5567 no .
C43 H34A 3.1827 no 1_655
C43 H35A 3.5509 no 1_655
C43 H56 3.2524 no 3_776
C44 H32A 3.5944 no 1_655
C44 H48 3.5950 no 3_777
C45 H7 3.1592 no 2_756
C46 H7 3.4053 no 2_756
C46 H36C 3.4952 no 1_655
C47 H7 3.5866 no 2_756
C48 H7 3.5217 no 2_756
C48 H14 3.4412 no 3_777
C48 H15 3.5297 no 3_777
C49 H7 3.2422 no 2_756
C50 H7 3.0317 no 2_756
C51 H15 3.5750 no 3_777
C52 H34A 3.4564 no 2_656
C53 H7 3.1146 no 2_756
C54 H7 3.2721 no 2_756
C55 H7 3.4342 no 2_756
C56 H7 3.4246 no 2_756
C57 H7 3.2331 no 2_756
C58 H7 3.0686 no 2_756
C58 H36C 3.4261 no 1_655
C59 H34C 3.5446 no 3_676
C60 H35C 3.5824 no 1_655
C61 H24 3.2216 no .
C61 H25 3.3837 no .
C62 H24 2.8806 no .
C63 H24 3.2458 no .
C64 H25 3.3170 no .
C65 H25 2.9924 no .
C66 H25 3.0105 no .
C68 H25 3.5388 no .
H5 F27 2.7872 no 2_646
H5 H14 3.5809 no 4_564
H5 H64 3.2522 no 2_646
H6 F13 3.1944 no 2_746
H6 F22 2.9405 no 2_746
H6 F27 2.7544 no 2_646
H6 H14 3.0932 no 4_564
H6 H64 3.3289 no 2_646
H7 C45 3.1592 no 2_746
H7 C46 3.4053 no 2_746
H7 C47 3.5866 no 2_746
H7 C48 3.5217 no 2_746
H7 C49 3.2422 no 2_746
H7 C50 3.0317 no 2_746
H7 C53 3.1146 no 2_746
H7 C54 3.2721 no 2_746
H7 C55 3.4342 no 2_746
H7 C56 3.4246 no 2_746
H7 C57 3.2331 no 2_746
H7 C58 3.0686 no 2_746
H7 H14 3.1949 no 4_564
H7 H50 3.3704 no 2_746
H7 H58 3.4832 no 2_746
H8 F15 3.2438 no 2_746
H8 F17 2.7889 no 2_746
H8 F31 3.2204 no 2_746
H8 H13 3.3945 no 4_564
H8 H33B 3.3523 no 1_655
H8 H40 3.5092 no .
H9 F8 3.1681 no .
H9 H13 3.5270 no 4_564
H11 F3 3.4212 no 4_565
H11 F21 2.8438 no 2_746
H11 H56 3.4574 no 2_746
H12 F4 3.2494 no 4_565
H12 F6 2.9607 no 4_565
H12 F7 2.5625 no 4_565
H12 F21 2.5932 no 2_746
H12 C43 3.3489 no 4_565
H12 H23 2.8233 no 4_565
H12 H56 2.7213 no 2_746
H13 F6 2.8383 no 4_565
H13 F15 3.1236 no 3_777
H13 C8 3.3060 no 4_565
H13 C9 3.3811 no 4_565
H13 C21 3.5528 no 4_565
H13 C23 3.5011 no 4_565
H13 H8 3.3945 no 4_565
H13 H9 3.5270 no 4_565
H13 H23 3.0313 no 4_565
H14 C4 3.4339 no 4_565
H14 C5 3.0849 no 4_565
H14 C6 2.7553 no 4_565
H14 C7 2.8201 no 4_565
H14 C8 3.1862 no 4_565
H14 C9 3.4837 no 4_565
H14 C17 3.5568 no 4_565
H14 C48 3.4412 no 3_777
H14 H5 3.5809 no 4_565
H14 H6 3.0932 no 4_565
H14 H7 3.1949 no 4_565
H14 H48 3.1976 no 3_777
H15 F2 3.3306 no 4_565
H15 F12 2.7435 no 3_777
H15 F13 3.1579 no 3_777
H15 F35 3.3232 no 3_777
H15 C18 3.5375 no 4_565
H15 C48 3.5297 no 3_777
H15 C51 3.5750 no 3_777
H15 H48 2.8556 no 3_777
H23 F7 2.9262 no .
H23 F30 3.1599 no .
H23 C12 3.2701 no 4_564
H23 C13 3.3755 no 4_564
H23 H12 2.8233 no 4_564
H23 H13 3.0313 no 4_564
H24 F7 3.2472 no .
H24 F30 3.2828 no .
H24 C37 2.9130 no .
H24 C38 2.7420 no .
H24 C39 2.8093 no .
H24 C40 3.0622 no .
H24 C41 3.1928 no .
H24 C42 3.1081 no .
H24 C43 3.5567 no .
H24 C61 3.2216 no .
H24 C62 2.8806 no .
H24 C63 3.2458 no .
H24 H38 3.1979 no .
H24 H62 2.9865 no .
H25 F8 3.1705 no .
H25 F12 3.4828 no 3_777
H25 F28 3.0505 no .
H25 F33 3.0367 no 3_777
H25 F35 2.9735 no 3_777
H25 C41 3.5372 no .
H25 C42 3.2938 no .
H25 C61 3.3837 no .
H25 C64 3.3170 no .
H25 C65 2.9924 no .
H25 C66 3.0105 no .
H25 C68 3.5388 no .
H25 H42 3.2985 no .
H25 H66 3.3332 no .
H26 F12 2.6365 no 3_777
H26 F28 3.2301 no .
H26 F33 3.5002 no 3_777
H26 F35 2.5494 no 3_777
H32A F9 3.4643 no 1_455
H32A F10 3.2662 no 1_455
H32A F11 2.8590 no 1_455
H32A F26 3.1605 no 3_677
H32A F33 3.5901 no 1_455
H32A F34 3.1943 no 1_455
H32A F36 2.8751 no 3_677
H32A C41 3.5603 no 1_455
H32A C44 3.5944 no 1_455
H32A H46 3.4033 no 1_455
H32B F2 3.5135 no 4_565
H32B F11 3.4911 no 1_455
H32B F26 3.0449 no 3_677
H32B F36 2.9302 no 3_677
H32C F2 2.6970 no 4_565
H32C F9 3.1654 no 1_455
H32C F26 2.9972 no 3_677
H32C F36 3.0499 no 3_677
H33A F3 3.3308 no 4_565
H33A F17 3.2320 no 2_646
H33A F31 2.8916 no 2_646
H33A F32 3.4733 no 2_646
H33B F9 2.9598 no 1_455
H33B F17 2.6726 no 2_646
H33B F31 2.6574 no 2_646
H33B C40 3.5002 no 1_455
H33B H8 3.3523 no 1_455
H33B H40 2.7954 no 1_455
H33C F2 2.7094 no 4_565
H33C F9 2.9797 no 1_455
H33C F17 2.8750 no 2_646
H33C F31 2.7116 no 2_646
H33C F32 3.3926 no 2_646
H34A F5 2.8898 no 1_455
H34A F6 2.5005 no 1_455
H34A F15 2.7088 no 2_646
H34A F16 3.1019 no 2_646
H34A F18 2.8207 no 3_676
H34A C43 3.1827 no 1_455
H34A C52 3.4564 no 2_646
H34A H40 3.5460 no 1_455
H34B F15 3.3640 no 2_646
H34B F16 3.1041 no 2_646
H34C F5 3.4289 no 1_455
H34C F16 3.5492 no 2_646
H34C F18 3.0035 no 3_676
H34C F19 2.7739 no 3_676
H34C F32 3.1892 no 3_676
H34C C59 3.5446 no 3_676
H35A F5 2.3340 no 1_455
H35A F19 3.2111 no 3_676
H35A F20 3.3580 no 1_455
H35A C43 3.5509 no 1_455
H35B F19 3.3339 no 3_676
H35C F20 3.0485 no 1_455
H35C F22 2.9179 no 1_455
H35C F25 3.1110 no .
H35C C60 3.5824 no 1_455
H36A F22 2.8815 no 1_455
H36A F28 3.5785 no .
H36A H64 3.1412 no .
H36B F11 3.0343 no 1_455
H36B F13 3.2743 no 1_455
H36B F28 3.2906 no .
H36B F34 2.5875 no 1_455
H36B H46 3.3991 no 1_455
H36C F11 3.5817 no 1_455
H36C F22 2.9092 no 1_455
H36C F34 3.1770 no 1_455
H36C C46 3.4952 no 1_455
H36C C58 3.4261 no 1_455
H36C H46 2.7213 no 1_455
H36C H58 2.5189 no 1_455
H38 H24 3.1979 no .
H40 C28 3.4936 no 1_655
H40 C33 3.5019 no 1_655
H40 H8 3.5092 no .
H40 H33B 2.7954 no 1_655
H40 H34A 3.5460 no 1_655
H42 H25 3.2985 no .
H46 C36 3.4669 no 1_655
H46 H32A 3.4033 no 1_655
H46 H36B 3.3991 no 1_655
H46 H36C 2.7213 no 1_655
H48 F8 2.7152 no 3_777
H48 F10 3.4746 no 3_777
H48 C10 3.5424 no 3_777
H48 C14 3.0818 no 3_777
H48 C15 2.8789 no 3_777
H48 C44 3.5950 no 3_777
H48 H14 3.1976 no 3_777
H48 H15 2.8556 no 3_777
H50 H7 3.3704 no 2_756
H56 F5 3.0054 no 3_776
H56 F6 3.3514 no 3_776
H56 F7 2.7046 no 3_776
H56 C12 3.3553 no 2_756
H56 C43 3.2524 no 3_776
H56 H11 3.4574 no 2_756
H56 H12 2.7213 no 2_756
H58 C36 3.4410 no 1_655
H58 H7 3.4832 no 2_756
H58 H36C 2.5189 no 1_655
H62 H24 2.9865 no .
H64 F22 2.8700 no 1_455
H64 H5 3.2522 no 2_656
H64 H6 3.3289 no 2_656
H64 H36A 3.1412 no .
H66 H25 3.3332 no .

loop_
_geom_torsion_atom_site_label_1
_geom_torsion_atom_site_label_2
_geom_torsion_atom_site_label_3
_geom_torsion_atom_site_label_4
_geom_torsion
_geom_torsion_publ_flag
O1 Ir1 N1 C22 124.4(3) no
O1 Ir1 N1 C26 -57.5(3) no
N1 Ir1 O1 C3 -77.7(3) no
O1 Ir1 C1 C2 -3.1(3) no
O1 Ir1 C1 C16 -164.8(3) no
C1 Ir1 O1 C3 -1.0(3) no
O1 Ir1 C27 C28 -103.27(16) no
O1 Ir1 C27 C31 136.57(16) no
O1 Ir1 C27 C32 14.5(3) no
C27 Ir1 O1 C3 151.7(3) no
O1 Ir1 C28 C27 83.80(18) no
O1 Ir1 C28 C29 -160.74(16) no
O1 Ir1 C28 C33 -39.5(4) no
C28 Ir1 O1 C3 113.0(3) no
O1 Ir1 C29 C28 29.5(3) no
O1 Ir1 C29 C30 148.07(16) no
O1 Ir1 C29 C34 -90.3(4) no
C29 Ir1 O1 C3 94.4(3) no
O1 Ir1 C30 C29 -98.0(4) no
O1 Ir1 C30 C31 18.0(5) no
O1 Ir1 C30 C35 139.7(4) no
C30 Ir1 O1 C3 167.6(4) no
O1 Ir1 C31 C27 -53.4(2) no
O1 Ir1 C31 C30 -172.74(13) no
O1 Ir1 C31 C36 69.4(4) no
C31 Ir1 O1 C3 -179.3(2) no
N1 Ir1 C1 C2 91.1(3) no
N1 Ir1 C1 C16 -70.7(3) no
C1 Ir1 N1 C22 49.0(3) no
C1 Ir1 N1 C26 -132.9(3) no
N1 Ir1 C27 C28 159.86(14) no
N1 Ir1 C27 C31 39.7(3) no
N1 Ir1 C27 C32 -82.4(4) no
C27 Ir1 N1 C22 -136.1(3) no
C27 Ir1 N1 C26 42.0(3) no
N1 Ir1 C29 C28 -160.63(15) no
N1 Ir1 C29 C30 -42.1(3) no
N1 Ir1 C29 C34 79.6(4) no
C29 Ir1 N1 C22 -49.0(4) no
C29 Ir1 N1 C26 129.0(3) no
N1 Ir1 C30 C29 148.45(18) no
N1 Ir1 C30 C31 -95.57(19) no
N1 Ir1 C30 C35 26.2(3) no
C30 Ir1 N1 C22 -74.2(3) no
C30 Ir1 N1 C26 103.9(3) no
N1 Ir1 C31 C27 -150.31(16) no
N1 Ir1 C31 C30 90.37(18) no
N1 Ir1 C31 C36 -27.5(4) no
C31 Ir1 N1 C22 -113.2(3) no
C31 Ir1 N1 C26 64.9(3) no
C1 Ir1 C27 C28 -30.8(4) no
C1 Ir1 C27 C31 -150.9(3) no
C1 Ir1 C27 C32 87.0(4) no
C27 Ir1 C1 C2 -80.6(5) no
C27 Ir1 C1 C16 117.6(4) no
C1 Ir1 C28 C27 164.60(16) no
C1 Ir1 C28 C29 -79.9(3) no
C1 Ir1 C28 C33 41.3(4) no
C28 Ir1 C1 C2 -101.4(3) no
C28 Ir1 C1 C16 96.8(3) no
C1 Ir1 C29 C28 114.30(19) no
C1 Ir1 C29 C30 -127.14(19) no
C1 Ir1 C29 C34 -5.5(4) no
C29 Ir1 C1 C2 -141.1(3) no
C29 Ir1 C1 C16 57.1(3) no
C1 Ir1 C30 C29 68.7(3) no
C1 Ir1 C30 C31 -175.33(17) no
C1 Ir1 C30 C35 -53.6(4) no
C30 Ir1 C1 C2 -178.3(3) no
C30 Ir1 C1 C16 19.9(4) no
C27 Ir1 C28 C27 -0.00(18) no
C27 Ir1 C28 C29 115.5(3) no
C27 Ir1 C28 C33 -123.3(5) no
C28 Ir1 C27 C28 -0.00(19) no
C28 Ir1 C27 C31 -120.2(3) no
C28 Ir1 C27 C32 117.8(5) no
C27 Ir1 C29 C28 -38.86(17) no
C27 Ir1 C29 C30 79.7(2) no
C27 Ir1 C29 C34 -158.7(4) no
C29 Ir1 C27 C28 39.18(16) no
C29 Ir1 C27 C31 -80.97(19) no
C29 Ir1 C27 C32 157.0(4) no
C27 Ir1 C30 C29 -80.3(2) no
C27 Ir1 C30 C31 35.66(17) no
C27 Ir1 C30 C35 157.4(4) no
C30 Ir1 C27 C28 82.82(18) no
C30 Ir1 C27 C31 -37.33(16) no
C30 Ir1 C27 C32 -159.4(4) no
C27 Ir1 C31 C27 -0.00(18) no
C27 Ir1 C31 C30 -119.3(3) no
C27 Ir1 C31 C36 122.8(5) no
C31 Ir1 C27 C28 120.2(3) no
C31 Ir1 C27 C31 -0.00(17) no
C31 Ir1 C27 C32 -122.1(4) no
C28 Ir1 C29 C28 0.0(2) no
C28 Ir1 C29 C30 118.6(4) no
C28 Ir1 C29 C34 -119.8(5) no
C29 Ir1 C28 C27 -115.5(3) no
C29 Ir1 C28 C29 0.00(18) no
C29 Ir1 C28 C33 121.2(5) no
C28 Ir1 C30 C29 -37.39(18) no
C28 Ir1 C30 C31 78.6(2) no
C28 Ir1 C30 C35 -159.7(4) no
C30 Ir1 C28 C27 -78.1(2) no
C30 Ir1 C28 C29 37.41(17) no
C30 Ir1 C28 C33 158.7(4) no
C28 Ir1 C31 C27 36.89(17) no
C28 Ir1 C31 C30 -82.4(2) no
C28 Ir1 C31 C36 159.7(4) no
C31 Ir1 C28 C27 -35.21(17) no
C31 Ir1 C28 C29 80.2(2) no
C31 Ir1 C28 C33 -158.5(4) no
C29 Ir1 C30 C29 0.0(2) no
C29 Ir1 C30 C31 116.0(4) no
C29 Ir1 C30 C35 -122.3(5) no
C30 Ir1 C29 C28 -118.6(4) no
C30 Ir1 C29 C30 0.0(2) no
C30 Ir1 C29 C34 121.6(5) no
C29 Ir1 C31 C27 80.4(2) no
C29 Ir1 C31 C30 -38.93(17) no
C29 Ir1 C31 C36 -156.8(4) no
C31 Ir1 C29 C28 -80.0(2) no
C31 Ir1 C29 C30 38.54(18) no
C31 Ir1 C29 C34 160.2(4) no
C30 Ir1 C31 C27 119.3(3) no
C30 Ir1 C31 C30 -0.00(19) no
C30 Ir1 C31 C36 -117.9(5) no
C31 Ir1 C30 C29 -116.0(4) no
C31 Ir1 C30 C31 -0.00(19) no
C31 Ir1 C30 C35 121.7(4) no
F33 F11 F34 F13 -13(3) no
F33 F11 F34 C51 -25.8(15) no
F34 F11 F33 F35 -6.4(19) no
F34 F11 F33 C51 25.0(15) no
F33 F11 C51 F12 60.5(9) no
F33 F11 C51 F13 154.5(7) no
F33 F11 C51 F33 -0.0(6) no
F33 F11 C51 F34 162.7(8) no
F33 F11 C51 F35 36.5(7) no
F33 F11 C51 C47 -89.6(8) no
C51 F11 F33 F35 -31.4(6) no
C51 F11 F33 C51 -0.0(3) no
F34 F11 C51 F12 -102.2(10) no
F34 F11 C51 F13 -8.3(8) no
F34 F11 C51 F33 -162.7(9) no
F34 F11 C51 F34 0.0(7) no
F34 F11 C51 F35 -126.2(9) no
F34 F11 C51 C47 107.7(9) no
C51 F11 F34 F13 12.3(12) no
C51 F11 F34 C51 0.0(3) no
F35 F12 C51 F11 -56.3(12) no
F35 F12 C51 F13 -156.6(11) no
F35 F12 C51 F33 -11.8(10) no
F35 F12 C51 F34 -101.5(12) no
F35 F12 C51 F35 0.0(9) no
F35 F12 C51 C47 93.8(11) no
C51 F12 F35 F33 19.1(15) no
C51 F12 F35 C51 -0.0(3) no
F34 F13 C51 F11 5.8(6) no
F34 F13 C51 F12 127.8(7) no
F34 F13 C51 F33 42.6(9) no
F34 F13 C51 F34 -0.0(5) no
F34 F13 C51 F35 115.9(7) no
F34 F13 C51 C47 -115.5(7) no
C51 F13 F34 F11 -13.0(13) no
C51 F13 F34 C51 0.0(3) no
F31 F17 C59 F18 137.6(9) no
F31 F17 C59 F19 27.3(10) no
F31 F17 C59 F31 0.0(8) no
F31 F17 C59 F32 19.3(9) no
F31 F17 C59 C55 -102.4(9) no
C59 F17 F31 F32 -25.1(11) no
C59 F17 F31 C59 0.0(2) no
F32 F19 C59 F17 -17.0(11) no
F32 F19 C59 F18 -126.6(11) no
F32 F19 C59 F31 -5.0(10) no
F32 F19 C59 F32 0.0(10) no
F32 F19 C59 C55 113.3(11) no
C59 F19 F32 F31 7.3(15) no
C59 F19 F32 C59 0.0(3) no
F29 F23 C67 F24 -136.8(9) no
F29 F23 C67 F25 -32.8(10) no
F29 F23 C67 F29 -0.0(7) no
F29 F23 C67 F30 -12.1(8) no
F29 F23 C67 C63 104.0(9) no
C67 F23 F29 F30 29.5(19) no
C67 F23 F29 C67 -0.0(3) no
F30 F25 C67 F23 30.2(9) no
F30 F25 C67 F24 134.8(9) no
F30 F25 C67 F29 11.8(8) no
F30 F25 C67 F30 0.0(7) no
F30 F25 C67 C63 -107.7(9) no
C67 F25 F30 F29 -15.3(10) no
C67 F25 F30 C67 0.0(3) no
F36 F26 C68 F27 139.7(11) no
F36 F26 C68 F28 28.1(12) no
F36 F26 C68 F36 0.0(9) no
F36 F26 C68 C65 -101.4(12) no
C68 F26 F36 C68 0.0(3) no
F23 F29 F30 F25 -15(4) no
F23 F29 F30 C67 -32(3) no
F23 F29 C67 F23 -0.0(4) no
F23 F29 C67 F24 52.8(10) no
F23 F29 C67 F25 154.4(8) no
F23 F29 C67 F30 164.9(10) no
F23 F29 C67 C63 -91.7(9) no
F30 F29 C67 F23 -164.9(11) no
F30 F29 C67 F24 -112.0(9) no
F30 F29 C67 F25 -10.4(8) no
F30 F29 C67 F30 0.0(6) no
F30 F29 C67 C63 103.4(9) no
C67 F29 F30 F25 16.9(12) no
C67 F29 F30 C67 0.0(3) no
F25 F30 C67 F23 -156.6(7) no
F25 F30 C67 F24 -59.2(10) no
F25 F30 C67 F25 0.0(4) no
F25 F30 C67 F29 -165.2(10) no
F25 F30 C67 C63 90.9(8) no
F29 F30 C67 F23 8.7(7) no
F29 F30 C67 F24 106.0(10) no
F29 F30 C67 F25 165.2(10) no
F29 F30 C67 F29 0.0(5) no
F29 F30 C67 C63 -103.8(8) no
F17 F31 F32 F19 22(3) no
F17 F31 F32 C59 31.2(15) no
F17 F31 C59 F17 0.0(5) no
F17 F31 C59 F18 -49.4(10) no
F17 F31 C59 F19 -156.8(8) no
F17 F31 C59 F32 -159.3(9) no
F17 F31 C59 C55 88.7(9) no
F32 F31 C59 F17 159.3(9) no
F32 F31 C59 F18 109.9(7) no
F32 F31 C59 F19 2.5(5) no
F32 F31 C59 F32 -0.0(5) no
F32 F31 C59 C55 -112.0(7) no
C59 F31 F32 F19 -8.8(17) no
C59 F31 F32 C59 0.0(3) no
F19 F32 C59 F17 165.5(10) no
F19 F32 C59 F18 61.9(11) no
F19 F32 C59 F19 0.0(5) no
F19 F32 C59 F31 174.7(11) no
F19 F32 C59 C55 -78.6(11) no
F31 F32 C59 F17 -9.2(5) no
F31 F32 C59 F18 -112.8(6) no
F31 F32 C59 F19 -174.7(11) no
F31 F32 C59 F31 -0.0(4) no
F31 F32 C59 C55 106.6(6) no
F11 F33 F35 F12 12(2) no
F11 F33 F35 C51 31.8(6) no
F11 F33 C51 F11 0.0(3) no
F11 F33 C51 F12 -132.3(6) no
F11 F33 C51 F13 -47.2(12) no
F11 F33 C51 F34 -10.6(5) no
F11 F33 C51 F35 -138.7(8) no
F11 F33 C51 C47 111.3(6) no
F35 F33 C51 F11 138.7(9) no
F35 F33 C51 F12 6.4(6) no
F35 F33 C51 F13 91.4(12) no
F35 F33 C51 F34 128.1(7) no
F35 F33 C51 F35 -0.0(5) no
F35 F33 C51 C47 -110.0(7) no
C51 F33 F35 F12 -20.0(17) no
C51 F33 F35 C51 -0.0(3) no
F11 F34 C51 F11 -0.0(4) no
F11 F34 C51 F12 102.6(9) no
F11 F34 C51 F13 170.8(9) no
F11 F34 C51 F33 13.8(7) no
F11 F34 C51 F35 69.0(10) no
F11 F34 C51 C47 -93.4(9) no
F13 F34 C51 F11 -170.8(9) no
F13 F34 C51 F12 -68.2(8) no
F13 F34 C51 F13 0.0(3) no
F13 F34 C51 F33 -156.9(5) no
F13 F34 C51 F35 -101.8(7) no
F13 F34 C51 C47 95.8(7) no
F12 F35 C51 F11 133.3(10) no
F12 F35 C51 F12 0.0(5) no
F12 F35 C51 F13 25.8(12) no
F12 F35 C51 F33 166.5(12) no
F12 F35 C51 F34 96.9(11) no
F12 F35 C51 C47 -99.8(10) no
F33 F35 C51 F11 -33.2(8) no
F33 F35 C51 F12 -166.5(12) no
F33 F35 C51 F13 -140.7(8) no
F33 F35 C51 F33 -0.0(6) no
F33 F35 C51 F34 -69.6(9) no
F33 F35 C51 C47 93.7(8) no
F26 F36 C68 F26 0.0(7) no
F26 F36 C68 F27 -46.7(13) no
F26 F36 C68 F28 -154.7(11) no
F26 F36 C68 C65 91.1(11) no
Ir1 O1 C3 C2 4.6(5) no
Ir1 O1 C3 C10 -175.4(2) no
Ir1 N1 C22 C21 -6.1(5) no
Ir1 N1 C22 C23 177.6(3) no
Ir1 N1 C26 C25 -177.8(3) no
C22 N1 C26 C25 0.4(6) no
C26 N1 C22 C21 175.8(4) no
C26 N1 C22 C23 -0.5(6) no
Ir1 C1 C2 C3 6.1(5) no
Ir1 C1 C2 C4 -161.8(3) no
Ir1 C1 C16 C17 -116.9(4) no
Ir1 C1 C16 C21 54.4(4) no
C2 C1 C16 C17 82.9(6) no
C2 C1 C16 C21 -105.9(5) no
C16 C1 C2 C3 165.1(4) no
C16 C1 C2 C4 -2.7(7) no
C1 C2 C3 O1 -6.9(6) no
C1 C2 C3 C10 173.2(4) no
C1 C2 C4 C5 -77.2(6) no
C1 C2 C4 C9 102.1(5) no
C3 C2 C4 C5 116.6(4) no
C3 C2 C4 C9 -64.1(6) no
C4 C2 C3 O1 160.9(4) no
C4 C2 C3 C10 -19.1(7) no
O1 C3 C10 C11 164.2(4) no
O1 C3 C10 C15 -11.7(6) no
C2 C3 C10 C11 -15.9(7) no
C2 C3 C10 C15 168.3(4) no
C2 C4 C5 C6 178.9(4) no
C2 C4 C9 C8 -178.6(4) no
C5 C4 C9 C8 0.7(7) no
C9 C4 C5 C6 -0.4(6) no
C4 C5 C6 C7 0.2(7) no
C5 C6 C7 C8 -0.3(7) no
C6 C7 C8 C9 0.5(8) no
C7 C8 C9 C4 -0.7(8) no
C3 C10 C11 C12 -176.9(4) no
C3 C10 C15 C14 176.6(4) no
C11 C10 C15 C14 0.7(7) no
C15 C10 C11 C12 -1.1(7) no
C10 C11 C12 C13 0.4(7) no
C11 C12 C13 C14 0.8(7) no
C12 C13 C14 C15 -1.3(7) no
C13 C14 C15 C10 0.5(7) no
C1 C16 C17 F1 -7.3(7) no
C1 C16 C17 C18 169.6(4) no
C1 C16 C21 C20 -170.1(4) no
C1 C16 C21 C22 11.2(6) no
C17 C16 C21 C20 1.5(7) no
C17 C16 C21 C22 -177.1(4) no
C21 C16 C17 F1 -178.3(4) no
C21 C16 C17 C18 -1.4(7) no
F1 C17 C18 F2 -1.4(8) no
F1 C17 C18 C19 176.8(4) no
C16 C17 C18 F2 -178.4(5) no
C16 C17 C18 C19 -0.1(8) no
F2 C18 C19 F3 0.6(8) no
F2 C18 C19 C20 179.8(5) no
C17 C18 C19 F3 -177.6(5) no
C17 C18 C19 C20 1.5(8) no
F3 C19 C20 F4 -0.8(8) no
F3 C19 C20 C21 177.7(5) no
C18 C19 C20 F4 -179.9(5) no
C18 C19 C20 C21 -1.4(9) no
F4 C20 C21 C16 178.4(4) no
F4 C20 C21 C22 -3.0(8) no
C19 C20 C21 C16 -0.1(8) no
C19 C20 C21 C22 178.5(5) no
C16 C21 C22 N1 -36.9(6) no
C16 C21 C22 C23 139.4(5) no
C20 C21 C22 N1 144.6(5) no
C20 C21 C22 C23 -39.2(7) no
N1 C22 C23 C24 -0.1(7) no
C21 C22 C23 C24 -176.3(4) no
C22 C23 C24 C25 0.8(8) no
C23 C24 C25 C26 -0.9(8) no
C24 C25 C26 N1 0.3(7) no
Ir1 C27 C28 Ir1 -0.0 no
Ir1 C27 C28 C29 -63.2(3) no
Ir1 C27 C28 C33 123.8(4) no
Ir1 C27 C31 Ir1 0.0 no
Ir1 C27 C31 C30 58.1(3) no
Ir1 C27 C31 C36 -122.5(4) no
C28 C27 C31 Ir1 -57.9(3) no
C28 C27 C31 C30 0.2(5) no
C28 C27 C31 C36 179.6(4) no
C31 C27 C28 Ir1 60.4(3) no
C31 C27 C28 C29 -2.8(5) no
C31 C27 C28 C33 -175.8(4) no
C32 C27 C28 Ir1 -116.6(5) no
C32 C27 C28 C29 -179.8(4) no
C32 C27 C28 C33 7.1(7) no
C32 C27 C31 Ir1 119.1(5) no
C32 C27 C31 C30 177.1(4) no
C32 C27 C31 C36 -3.4(7) no
Ir1 C28 C29 Ir1 0.0 no
Ir1 C28 C29 C30 -60.7(3) no
Ir1 C28 C29 C34 119.1(4) no
C27 C28 C29 Ir1 65.0(3) no
C27 C28 C29 C30 4.3(5) no
C27 C28 C29 C34 -175.8(4) no
C33 C28 C29 Ir1 -121.9(5) no
C33 C28 C29 C30 177.4(4) no
C33 C28 C29 C34 -2.8(7) no
Ir1 C29 C30 Ir1 0.0 no
Ir1 C29 C30 C31 -64.7(3) no
Ir1 C29 C30 C35 121.5(4) no
C28 C29 C30 Ir1 60.5(3) no
C28 C29 C30 C31 -4.2(5) no
C28 C29 C30 C35 -178.0(4) no
C34 C29 C30 Ir1 -119.4(5) no
C34 C29 C30 C31 175.9(4) no
C34 C29 C30 C35 2.1(7) no
Ir1 C30 C31 Ir1 0.0 no
Ir1 C30 C31 C27 -60.2(3) no
Ir1 C30 C31 C36 120.4(4) no
C29 C30 C31 Ir1 62.6(3) no
C29 C30 C31 C27 2.5(5) no
C29 C30 C31 C36 -176.9(4) no
C35 C30 C31 Ir1 -123.4(5) no
C35 C30 C31 C27 176.5(4) no
C35 C30 C31 C36 -3.0(7) no
C38 C37 C42 C41 -0.1(6) no
C42 C37 C38 C39 1.5(6) no
C38 C37 B1 C45 -145.3(4) no
C38 C37 B1 C53 -28.1(5) no
C38 C37 B1 C61 92.8(5) no
B1 C37 C38 C39 -170.3(4) no
C42 C37 B1 C45 43.3(5) no
C42 C37 B1 C53 160.5(4) no
C42 C37 B1 C61 -78.6(4) no
B1 C37 C42 C41 171.8(4) no
C37 C38 C39 C40 -1.8(6) no
C37 C38 C39 C43 174.4(4) no
C38 C39 C40 C41 0.6(6) no
C38 C39 C43 F5 63.7(5) no
C38 C39 C43 F6 -174.8(4) no
C38 C39 C43 F7 -56.0(6) no
C40 C39 C43 F5 -120.0(5) no
C40 C39 C43 F6 1.5(6) no
C40 C39 C43 F7 120.3(5) no
C43 C39 C40 C41 -175.5(4) no
C39 C40 C41 C42 0.7(6) no
C39 C40 C41 C44 175.3(4) no
C40 C41 C42 C37 -1.0(7) no
C40 C41 C44 F8 -81.1(6) no
C40 C41 C44 F9 36.9(6) no
C40 C41 C44 F10 157.2(4) no
C42 C41 C44 F8 93.6(5) no
C42 C41 C44 F9 -148.5(4) no
C42 C41 C44 F10 -28.2(7) no
C44 C41 C42 C37 -175.6(4) no
C46 C45 C50 C49 -1.7(7) no
C50 C45 C46 C47 1.5(7) no
C46 C45 B1 C37 27.9(6) no
C46 C45 B1 C53 -93.7(5) no
C46 C45 B1 C61 144.1(4) no
B1 C45 C46 C47 173.8(4) no
C50 C45 B1 C37 -160.2(4) no
C50 C45 B1 C53 78.1(5) no
C50 C45 B1 C61 -44.0(6) no
B1 C45 C50 C49 -174.1(4) no
C45 C46 C47 C48 -1.0(7) no
C45 C46 C47 C51 179.4(4) no
C46 C47 C48 C49 0.5(7) no
C46 C47 C51 F11 -24.5(8) no
C46 C47 C51 F12 -176.5(5) no
C46 C47 C51 F13 86.4(6) no
C46 C47 C51 F33 -80.7(6) no
C46 C47 C51 F34 18.6(8) no
C46 C47 C51 F35 -145.2(5) no
C48 C47 C51 F11 155.9(5) no
C48 C47 C51 F12 3.9(8) no
C48 C47 C51 F13 -93.3(6) no
C48 C47 C51 F33 99.6(5) no
C48 C47 C51 F34 -161.0(5) no
C48 C47 C51 F35 35.2(7) no
C51 C47 C48 C49 -179.9(5) no
C47 C48 C49 C50 -0.6(7) no
C47 C48 C49 C52 -179.6(4) no
C48 C49 C50 C45 1.3(7) no
C48 C49 C52 F14 -9.2(7) no
C48 C49 C52 F15 110.5(5) no
C48 C49 C52 F16 -130.7(5) no
C50 C49 C52 F14 171.7(4) no
C50 C49 C52 F15 -68.6(6) no
C50 C49 C52 F16 50.3(6) no
C52 C49 C50 C45 -179.7(4) no
C54 C53 C58 C57 0.1(6) no
C58 C53 C54 C55 0.3(6) no
C54 C53 B1 C37 144.1(4) no
C54 C53 B1 C45 -93.9(4) no
C54 C53 B1 C61 28.6(5) no
B1 C53 C54 C55 173.6(3) no
C58 C53 B1 C37 -43.0(5) no
C58 C53 B1 C45 79.1(5) no
C58 C53 B1 C61 -158.4(4) no
B1 C53 C58 C57 -173.4(3) no
C53 C54 C55 C56 -0.8(6) no
C53 C54 C55 C59 -179.0(4) no
C54 C55 C56 C57 0.9(6) no
C54 C55 C59 F17 77.9(5) no
C54 C55 C59 F18 -170.5(4) no
C54 C55 C59 F19 -58.1(5) no
C54 C55 C59 F31 49.2(6) no
C54 C55 C59 F32 -28.6(6) no
C56 C55 C59 F17 -100.2(5) no
C56 C55 C59 F18 11.4(6) no
C56 C55 C59 F19 123.7(4) no
C56 C55 C59 F31 -129.0(5) no
C56 C55 C59 F32 153.2(4) no
C59 C55 C56 C57 179.0(4) no
C55 C56 C57 C58 -0.5(6) no
C55 C56 C57 C60 177.8(4) no
C56 C57 C58 C53 0.0(6) no
C56 C57 C60 F20 -95.8(5) no
C56 C57 C60 F21 25.1(6) no
C56 C57 C60 F22 145.7(4) no
C58 C57 C60 F20 82.6(5) no
C58 C57 C60 F21 -156.6(4) no
C58 C57 C60 F22 -35.9(6) no
C60 C57 C58 C53 -178.3(4) no
C62 C61 C66 C65 -1.0(7) no
C66 C61 C62 C63 0.1(7) no
C62 C61 B1 C37 -76.9(5) no
C62 C61 B1 C45 161.4(4) no
C62 C61 B1 C53 43.8(6) no
B1 C61 C62 C63 174.6(4) no
C66 C61 B1 C37 97.1(5) no
C66 C61 B1 C45 -24.7(6) no
C66 C61 B1 C53 -142.2(4) no
B1 C61 C66 C65 -175.2(4) no
C61 C62 C63 C64 0.6(8) no
C61 C62 C63 C67 -177.1(4) no
C62 C63 C64 C65 -0.3(8) no
C62 C63 C67 F23 -24.9(8) no
C62 C63 C67 F24 -134.0(6) no
C62 C63 C67 F25 120.5(6) no
C62 C63 C67 F29 13.4(9) no
C62 C63 C67 F30 72.6(7) no
C64 C63 C67 F23 157.5(5) no
C64 C63 C67 F24 48.3(8) no
C64 C63 C67 F25 -57.2(7) no
C64 C63 C67 F29 -164.3(5) no
C64 C63 C67 F30 -105.1(6) no
C67 C63 C64 C65 177.3(5) no
C63 C64 C65 C66 -0.5(8) no
C63 C64 C65 C68 -176.3(4) no
C64 C65 C66 C61 1.2(7) no
C64 C65 C68 F26 -151.9(5) no
C64 C65 C68 F27 -42.1(7) no
C64 C65 C68 F28 77.3(6) no
C64 C65 C68 F36 177.8(5) no
C66 C65 C68 F26 32.2(7) no
C66 C65 C68 F27 142.0(5) no
C66 C65 C68 F28 -98.6(5) no
C66 C65 C68 F36 1.9(7) no
C68 C65 C66 C61 177.0(4) no
